data_7043806
loop_
_publ_author_name
'Gao, Mei-Yan'
'Chen, Shumei'
'Hu, Lan-Xia'
'Zhang, Lei'
'Zhang, Jian'

_publ_section_title
;
 Synthesis and photocatalytic H2 evolution properties of four
 titanium-oxo-clusters based on a cyclohex-3-ene-1-carboxylate ligand.
;
_journal_name_full 'Dalton transactions (Cambridge, England : 2003)'
_journal_paper_doi 10.1039/c7dt00627f
_journal_year 2017
_chemical_formula_sum 'C152 H210 O69 Ti18'
_chemical_formula_weight 4003.39
_space_group_crystal_system monoclinic
_space_group_IT_number 14
_space_group_name_Hall '-P 2ybc'
_space_group_name_H-M_alt 'P 1 21/c 1'
_symmetry_space_group_name_Hall '-P 2ybc'
_symmetry_space_group_name_H-M 'P 1 21/c 1'
_atom_sites_solution_hydrogens geom
_audit_creation_method SHELXL-2014/7
_audit_update_record
;
2017-03-18 deposited with the CCDC.
2017-03-27 downloaded from the CCDC.
;
_cell_angle_alpha 90
_cell_angle_beta 108.109(6)
_cell_angle_gamma 90
_cell_formula_units_Z 4
_cell_length_a 20.353(4)
_cell_length_b 30.113(8)
_cell_length_c 32.434(7)
_cell_measurement_reflns_used 46181
_cell_measurement_temperature 293(2)
_cell_measurement_theta_max 27.5165
_cell_measurement_theta_min 2.1094
_cell_volume 18894(7)
_computing_structure_refinement 'SHELXL-2014/7 (Sheldrick, 2014)'
_diffrn_ambient_temperature 293(2)
_diffrn_measured_fraction_theta_full 0.999
_diffrn_measured_fraction_theta_max 0.999
_diffrn_measurement_device_type Saturn724+
_diffrn_measurement_method CCD_Profile_fitting
_diffrn_radiation_type MoK\a
_diffrn_radiation_wavelength 0.71073
_diffrn_reflns_av_R_equivalents 0.0810
_diffrn_reflns_av_unetI/netI 0.0487
_diffrn_reflns_Laue_measured_fraction_full 0.999
_diffrn_reflns_Laue_measured_fraction_max 0.999
_diffrn_reflns_number 33274
_diffrn_reflns_point_group_measured_fraction_full 0.999
_diffrn_reflns_point_group_measured_fraction_max 0.999
_diffrn_reflns_theta_full 25.000
_diffrn_reflns_theta_max 25.000
_diffrn_reflns_theta_min 2.044
_exptl_absorpt_coefficient_mu 0.796
_exptl_absorpt_correction_T_max 1.0000
_exptl_absorpt_correction_T_min 0.7842
_exptl_absorpt_correction_type multi-scan
_exptl_crystal_colour yellow
_exptl_crystal_density_diffrn 1.407
_exptl_crystal_description block
_exptl_crystal_F_000 8280
_exptl_crystal_size_max 0.4
_exptl_crystal_size_mid 0.3
_exptl_crystal_size_min 0.2
_platon_squeeze_details
;
;
_refine_diff_density_max 0.631
_refine_diff_density_min -0.397
_refine_diff_density_rms 0.076
_refine_ls_extinction_method none
_refine_ls_goodness_of_fit_ref 1.134
_refine_ls_hydrogen_treatment constr
_refine_ls_matrix_type full
_refine_ls_number_parameters 2130
_refine_ls_number_reflns 33274
_refine_ls_number_restraints 10
_refine_ls_restrained_S_all 1.134
_refine_ls_R_factor_all 0.1227
_refine_ls_R_factor_gt 0.0987
_refine_ls_shift/su_max 0.118
_refine_ls_shift/su_mean 0.004
_refine_ls_structure_factor_coef Fsqd
_refine_ls_weighting_details 'w=1/[\s^2^(Fo^2^)+(0.1228P)^2^+22.0186P] where P=(Fo^2^+2Fc^2^)/3'
_refine_ls_weighting_scheme calc
_refine_ls_wR_factor_gt 0.2592
_refine_ls_wR_factor_ref 0.2773
_reflns_Friedel_coverage 0.000
_reflns_number_gt 25736
_reflns_number_total 33274
_reflns_threshold_expression 'I > 2\s(I)'
_cod_data_source_file c7dt00627f2.cif
_cod_data_source_block a
_cod_depositor_comments
;
The following automatic conversions were performed:

'_exptl_absorpt_correction_type' value 'Multi-scan' changed to
'multi-scan' according to
/home/data/users/saulius/crontab/automatic-downloads/rss-feeds/RSC/lib/dictionaries/cif_core.dic
dictionary named 'cif_core.dic' version 2.4.2 from 2011-04-26.

Automatic conversion script
Id: cif_fix_values 4973 2017-02-22 13:04:09Z antanas 
;
_cod_database_code 7043806
_shelx_shelxl_version_number 2014/7
_shelx_space_group_comment
;
The symmetry employed for this shelxl refinement is uniquely defined
by the following loop, which should always be used as a source of
symmetry information in preference to the above space-group names.
They are only intended as comments.
;

loop_
_space_group_symop_operation_xyz
'x, y, z'
'-x, y+1/2, -z+1/2'
'-x, -y, -z'
'x, -y-1/2, z-1/2'

loop_
_atom_site_label
_atom_site_type_symbol
_atom_site_fract_x
_atom_site_fract_y
_atom_site_fract_z
_atom_site_U_iso_or_equiv
_atom_site_adp_type
_atom_site_occupancy
_atom_site_site_symmetry_order
_atom_site_calc_flag
_atom_site_refinement_flags_posn
_atom_site_refinement_flags_adp
_atom_site_refinement_flags_occupancy
_atom_site_disorder_assembly
_atom_site_disorder_group
Ti1 Ti 0.21959(2) 0.67808(2) 0.19260(2) 0.06537(6) Uani 1 1 d . . . . .
Ti2 Ti 0.23729(2) 0.77196(2) 0.26078(2) 0.06772(7) Uani 1 1 d . . . . .
Ti3 Ti 0.21987(2) 0.68730(2) 0.30449(2) 0.06789(7) Uani 1 1 d . . . . .
Ti4 Ti 0.13123(2) 0.77176(2) 0.30879(2) 0.07831(7) Uani 1 1 d . . . . .
Ti5 Ti 0.11145(2) 0.81746(2) 0.19907(2) 0.07580(7) Uani 1 1 d . . . . .
Ti6 Ti 0.36335(2) 0.70319(2) 0.18448(2) 0.07461(7) Uani 1 1 d . . . . .
Ti7 Ti 0.16009(2) 0.59361(2) 0.24343(2) 0.07344(7) Uani 1 1 d . . . . .
Ti8 Ti 0.42044(2) 0.76372(2) 0.28029(2) 0.07732(8) Uani 1 1 d . . . . .
Ti9 Ti 0.23899(2) 0.78739(2) 0.15384(2) 0.07495(7) Uani 1 1 d . . . . .
Ti10 Ti 0.31637(2) 0.54199(2) 0.27516(2) 0.07951(8) Uani 1 1 d . . . . .
Ti11 Ti 0.04056(2) 0.67473(2) 0.25762(2) 0.07718(7) Uani 1 1 d . . . . .
Ti12 Ti 0.40248(2) 0.69028(2) 0.36010(2) 0.07744(8) Uani 1 1 d . . . . .
Ti13 Ti 0.04280(2) 0.66543(2) 0.16793(2) 0.07548(8) Uani 1 1 d . . . . .
Ti14 Ti 0.07733(2) 0.73756(2) 0.11370(2) 0.07961(8) Uani 1 1 d . . . . .
Ti15 Ti 0.43965(2) 0.57305(2) 0.25344(2) 0.08407(8) Uani 1 1 d . . . . .
Ti16 Ti 0.50390(2) 0.66102(2) 0.31692(2) 0.08543(9) Uani 1 1 d . . . . .
Ti17 Ti -0.03668(2) 0.74923(2) 0.15988(2) 0.08549(9) Uani 1 1 d . . . . .
Ti18 Ti 0.43426(2) 0.57302(2) 0.36044(2) 0.08700(9) Uani 1 1 d . . . . .
O1 O 0.21922(4) 0.70860(2) 0.24626(2) 0.0619(2) Uani 1 1 d . . . . .
O2 O 0.34413(4) 0.57783(3) 0.23622(3) 0.0778(3) Uani 1 1 d . . . . .
O3 O 0.27486(4) 0.73134(3) 0.17597(2) 0.0687(2) Uani 1 1 d . . . . .
O4 O 0.12727(4) 0.78846(3) 0.25154(3) 0.0751(3) Uani 1 1 d . . . . .
O5 O 0.31491(4) 0.68040(3) 0.32810(2) 0.0730(3) Uani 1 1 d . . . . .
O6 O 0.11536(4) 0.70525(3) 0.28829(2) 0.0702(3) Uani 1 1 d . . . . .
O7 O 0.20015(4) 0.62935(2) 0.29095(2) 0.0708(3) Uani 1 1 d . . . . .
O8 O 0.31783(4) 0.66105(3) 0.21096(2) 0.0700(3) Uani 1 1 d . . . . .
O9 O 0.44185(4) 0.71013(3) 0.31638(3) 0.0769(3) Uani 1 1 d . . . . .
O10 O 0.41480(4) 0.73287(3) 0.23020(3) 0.0795(3) Uani 1 1 d . . . . .
O11 O 0.20983(5) 0.85230(3) 0.13476(3) 0.0933(3) Uani 1 1 d . . . . .
O12 O 0.05766(4) 0.77774(3) 0.16264(3) 0.0765(3) Uani 1 1 d . . . . .
O13 O 0.20791(4) 0.68207(3) 0.36504(3) 0.0838(3) Uani 1 1 d . . . . .
O14 O -0.02241(5) 0.70706(3) 0.28575(3) 0.0990(3) Uani 1 1 d . . . . .
O15 O 0.10007(5) 0.55895(3) 0.18957(3) 0.0849(3) Uani 1 1 d . . . . .
O16 O 0.20143(4) 0.79449(2) 0.20175(2) 0.0697(3) Uani 1 1 d . . . . .
O17 O 0.45809(4) 0.63196(3) 0.26972(3) 0.0784(3) Uani 1 1 d . . . . .
O18 O 0.43130(4) 0.55006(3) 0.30566(3) 0.0816(3) Uani 1 1 d . . . . .
O19 O 0.08008(4) 0.63972(3) 0.22361(3) 0.0713(3) Uani 1 1 d . . . . .
O20 O -0.05033(5) 0.79947(3) 0.19884(3) 0.0958(4) Uani 1 1 d . . . . .
O21 O 0.22509(4) 0.54761(3) 0.25611(3) 0.0803(3) Uani 1 1 d . . . . .
O22 O 0.32839(5) 0.81923(3) 0.19211(3) 0.0873(3) Uani 1 1 d . . . . .
O23 O 0.12139(4) 0.69549(2) 0.16199(2) 0.0662(2) Uani 1 1 d . . . . .
O24 O 0.25432(5) 0.83660(3) 0.28096(3) 0.0851(3) Uani 1 1 d . . . . .
O25 O -0.00619(4) 0.70746(3) 0.12449(3) 0.0830(3) Uani 1 1 d . . . . .
O26 O 0.54709(5) 0.56261(4) 0.27607(4) 0.1061(4) Uani 1 1 d . . . . .
O27 O 0.15938(4) 0.76836(3) 0.11805(3) 0.0789(3) Uani 1 1 d . . . . .
O28 O 0.22394(4) 0.75459(3) 0.31397(2) 0.0712(3) Uani 1 1 d . . . . .
O29 O 0.01295(4) 0.70929(3) 0.20550(3) 0.0762(3) Uani 1 1 d . . . . .
O30 O 0.51962(5) 0.56120(3) 0.39258(3) 0.1011(4) Uani 1 1 d . . . . .
O31 O 0.09806(4) 0.56654(3) 0.27631(3) 0.0900(3) Uani 1 1 d . . . . .
O32 O 0.43994(4) 0.66331(3) 0.18274(3) 0.0932(3) Uani 1 1 d . . . . .
O33 O 0.10980(5) 0.85885(3) 0.14849(3) 0.0947(3) Uani 1 1 d . . . . .
O34 O 0.29101(5) 0.78669(3) 0.10961(3) 0.0940(3) Uani 1 1 d . . . . .
O35 O 0.52730(5) 0.76962(3) 0.29329(3) 0.0961(4) Uani 1 1 d . . . . .
O36 O 0.02759(4) 0.77337(3) 0.30138(3) 0.0960(3) Uani 1 1 d . . . . .
O37 O 0.07004(5) 0.70459(3) 0.06757(3) 0.0976(4) Uani 1 1 d . . . . .
O38 O 0.32950(4) 0.76542(3) 0.27281(3) 0.0729(3) Uani 1 1 d . . . . .
O39 O -0.04885(4) 0.63195(3) 0.16134(3) 0.0930(4) Uani 1 1 d . . . . .
O40 O 0.45084(5) 0.59056(3) 0.19458(3) 0.0992(4) Uani 1 1 d . . . . .
O41 O 0.02996(5) 0.85240(3) 0.20591(3) 0.0971(4) Uani 1 1 d . . . . .
O42 O 0.06093(5) 0.61087(3) 0.13806(3) 0.0862(3) Uani 1 1 d . . . . .
O43 O 0.33292(5) 0.48998(3) 0.23950(3) 0.0998(4) Uani 1 1 d . . . . .
O44 O 0.42089(5) 0.82291(3) 0.25140(3) 0.0897(3) Uani 1 1 d . . . . .
O45 O 0.44998(4) 0.63574(3) 0.35159(3) 0.0812(3) Uani 1 1 d . . . . .
O46 O 0.16606(5) 0.87284(3) 0.23370(3) 0.0968(4) Uani 1 1 d . . . . .
O47 O 0.19910(4) 0.62478(3) 0.20787(2) 0.0696(3) Uani 1 1 d . . . . .
O48 O 0.14250(5) 0.74169(3) 0.36721(3) 0.0916(3) Uani 1 1 d . . . . .
O49 O 0.05548(5) 0.62526(3) 0.30225(3) 0.0927(3) Uani 1 1 d . . . . .
O50 O 0.31750(5) 0.66912(3) 0.12454(3) 0.0926(3) Uani 1 1 d . . . . .
O51 O 0.21431(4) 0.65473(3) 0.13271(3) 0.0837(3) Uani 1 1 d . . . . .
O52 O 0.55851(5) 0.69897(4) 0.28804(4) 0.1065(4) Uani 1 1 d . . . . .
O53 O 0.33006(4) 0.58085(3) 0.32465(3) 0.0805(3) Uani 1 1 d . . . . .
O54 O 0.38588(5) 0.74661(3) 0.14334(3) 0.0947(3) Uani 1 1 d . . . . .
O55 O -0.05227(4) 0.63763(3) 0.22996(3) 0.0985(3) Uani 1 1 d . . . . .
O56 O 0.43719(5) 0.79852(3) 0.33810(3) 0.0897(3) Uani 1 1 d . . . . .
O57 O 0.14220(5) 0.82421(3) 0.33457(3) 0.0954(3) Uani 1 1 d . . . . .
O58 O 0.43074(5) 0.51053(3) 0.22651(3) 0.0998(4) Uani 1 1 d . . . . .
O59 O 0.38494(5) 0.75329(3) 0.37198(3) 0.0889(3) Uani 1 1 d . . . . .
O60 O 0.01088(6) 0.78180(3) 0.07473(3) 0.1009(4) Uani 1 1 d . . . . .
C61 C -0.01774(7) 0.74644(5) 0.30119(5) 0.0948(5) Uani 1 1 d . . . . .
O62 O 0.38421(5) 0.66477(3) 0.41273(3) 0.0946(4) Uani 1 1 d . . . . .
O63 O -0.12193(5) 0.73085(4) 0.15279(4) 0.1088(4) Uani 1 1 d . . . . .
C64 C 0.22195(8) 0.87199(4) 0.26403(5) 0.0991(5) Uani 1 1 d . . . . .
O65 O -0.07140(5) 0.79085(4) 0.10709(4) 0.1072(4) Uani 1 1 d . . . . .
O66 O 0.32217(5) 0.49042(3) 0.31636(3) 0.1003(4) Uani 1 1 d . . . . .
O67 O 0.40342(5) 0.51201(3) 0.37755(3) 0.1041(4) Uani 1 1 d . . . . .
O68 O 0.57923(5) 0.61467(4) 0.32791(3) 0.1039(4) Uani 1 1 d . . . . .
O69 O 0.40423(6) 0.59175(4) 0.41246(3) 0.1072(4) Uani 1 1 d . . . . .
O70 O 0.49898(5) 0.70755(4) 0.40797(3) 0.1058(4) Uani 1 1 d . . . . .
C72 C 0.07092(7) 0.58484(5) 0.30277(5) 0.0965(5) Uani 1 1 d . . . . .
O73 O 0.57260(5) 0.68588(4) 0.37345(4) 0.1157(4) Uani 1 1 d . . . . .
C74 C 0.46265(6) 0.62547(5) 0.17764(4) 0.0867(5) Uani 1 1 d . . . . .
C75 C 0.35022(7) 0.77091(5) 0.11275(4) 0.0949(5) Uani 1 1 d . . . . .
C76 C 0.41141(7) 0.79039(5) 0.36737(5) 0.0891(5) Uani 1 1 d . . . . .
C77 C 0.07392(7) 0.57052(5) 0.15102(5) 0.0904(5) Uani 1 1 d . . . . .
C78 C -0.04317(9) 0.79959(5) 0.07764(6) 0.1098(7) Uani 1 1 d . . . . .
C80 C 0.38357(8) 0.62615(5) 0.42674(4) 0.0970(6) Uani 1 1 d . . . . .
C81 C 0.15376(8) 0.87187(4) 0.13155(5) 0.0933(5) Uani 1 1 d . . . . .
C82 C -0.02728(7) 0.83801(5) 0.20853(5) 0.0906(5) Uani 1 1 d . . . . .
C91 C 0.25901(8) 0.65068(5) 0.11324(4) 0.0888(5) Uani 1 1 d . . . . .
C6 C -0.07415(7) 0.62357(5) 0.19145(6) 0.0976(6) Uani 1 1 d . . . . .
C0AA C 0.56568(8) 0.74047(6) 0.28437(5) 0.1038(6) Uani 1 1 d . . . . .
C19 C 0.38108(9) 0.78162(6) 0.07692(5) 0.1223(6) Uani 1 1 d . . . . .
H19 H 0.3607 0.8093 0.0627 0.147 Uiso 1 1 calc R U . . .
C22 C 0.38294(7) 0.83676(5) 0.21462(5) 0.0941(5) Uani 1 1 d . . . . .
C23 C 0.16135(9) 0.68936(7) 0.42393(5) 0.1354(7) Uani 1 1 d . . . . .
H23 H 0.1865 0.6614 0.4328 0.162 Uiso 1 1 calc R U . . .
C24 C -0.06747(8) 0.87041(5) 0.22717(7) 0.1225(7) Uani 1 1 d . . . . .
H24 H -0.0529 0.8620 0.2579 0.147 Uiso 1 1 calc R U . . .
C25 C 0.17189(8) 0.70571(5) 0.38216(4) 0.0978(5) Uani 1 1 d . . . . .
C27 C 0.59138(8) 0.58469(6) 0.30340(6) 0.1067(6) Uani 1 1 d . . . . .
C28 C 0.35763(8) 0.48550(5) 0.35532(5) 0.1005(6) Uani 1 1 d . . . . .
C33 C -0.07527(8) 0.75949(6) 0.32059(6) 0.1320(6) Uani 1 1 d . . . . .
H33 H -0.1118 0.7706 0.2953 0.158 Uiso 1 1 calc R U . . .
C38 C 0.62214(9) 0.75487(7) 0.26578(7) 0.1419(7) Uani 1 1 d . . . . .
C40 C 0.06087(12) 0.53560(6) 0.11586(7) 0.1447(10) Uani 1 1 d . . . . .
C1AA C -0.13822(10) 0.59362(7) 0.18159(9) 0.1544(9) Uani 1 1 d . U . . .
C29 C 0.34099(10) 0.44361(6) 0.37785(6) 0.1391(8) Uani 1 1 d . . . . .
H29 H 0.3293 0.4210 0.3550 0.167 Uiso 1 1 calc R U . . .
C30 C 0.38034(8) 0.48437(5) 0.22265(5) 0.1001(6) Uani 1 1 d . . . . .
C32 C 0.41144(10) 0.82622(6) 0.39943(6) 0.1358(7) Uani 1 1 d . . . . .
C35 C 0.13670(10) 0.91456(6) 0.10538(6) 0.1400(8) Uani 1 1 d . . . . .
C36 C 0.45943(10) 0.78644(10) 0.09310(6) 0.1819(10) Uani 1 1 d . . . . .
H36A H 0.4797 0.7617 0.1120 0.218 Uiso 1 1 calc R U . . .
H36B H 0.4720 0.8137 0.1096 0.218 Uiso 1 1 calc R U . . .
C39 C 0.40964(9) 0.87867(6) 0.19928(6) 0.1380(7) Uani 1 1 d . . . . .
H39 H 0.4142 0.8991 0.2236 0.166 Uiso 1 1 calc R U . . .
C2AA C 0.35399(10) 0.61763(6) 0.46442(5) 0.1350(7) Uani 1 1 d . . . . .
H2AA H 0.3383 0.6463 0.4722 0.162 Uiso 1 1 calc R U . . .
C4AA C 0.65056(10) 0.79906(9) 0.28313(8) 0.1879(10) Uani 1 1 d . . . . .
C3AA C 0.05925(9) 0.55567(6) 0.33678(6) 0.1535(7) Uani 1 1 d . . . . .
H3AA H 0.0355 0.5298 0.3204 0.184 Uiso 1 1 calc R U . . .
C7AA C -0.04671(11) 0.91596(7) 0.22931(9) 0.2166(11) Uani 1 1 d . . . . .
H7AA H -0.0520 0.9262 0.2001 0.260 Uiso 1 1 calc R U . . .
H7AB H 0.0020 0.9178 0.2457 0.260 Uiso 1 1 calc R U . . .
C8AA C -0.07779(13) 0.83395(7) 0.04232(7) 0.1598(10) Uani 1 1 d . . . . .
C5AA C 0.50926(10) 0.62358(7) 0.14923(6) 0.1606(8) Uani 1 1 d . . . . .
C9AA C 0.55862(9) 0.70317(7) 0.40483(6) 0.1308(8) Uani 1 1 d . . . . .
C0BA C 0.37631(10) 0.44327(6) 0.19573(6) 0.1317(8) Uani 1 1 d . . . . .
H0BA H 0.3861 0.4194 0.2174 0.158 Uiso 1 1 calc R U . . .
C1BA C 0.41139(14) 0.60114(8) 0.50379(6) 0.1733(12) Uani 1 1 d . . . . .
H1BA H 0.4307 0.5739 0.4964 0.208 Uiso 1 1 calc R U . . .
H1BB H 0.4480 0.6231 0.5121 0.208 Uiso 1 1 calc R U . . .
C34 C -0.14730(11) 0.93683(7) 0.24848(8) 0.1732(10) Uani 1 1 d . . . . .
H34 H -0.1735 0.9586 0.2564 0.208 Uiso 1 1 calc R U . . .
C37 C 0.66850(10) 0.57923(9) 0.30839(8) 0.2129(10) Uani 1 1 d . . . . .
C2BA C 0.25766(10) 0.91535(7) 0.28062(6) 0.0915(5) Uiso 0.774(2) 1 d . . P A 1
C3BA C 0.58563(11) 0.75824(10) 0.21642(7) 0.1953(11) Uani 1 1 d . . . . .
H3BA H 0.5737 0.7287 0.2046 0.234 Uiso 1 1 calc R U . . .
H3BB H 0.5431 0.7750 0.2112 0.234 Uiso 1 1 calc R U . . .
C5BA C 0.28444(14) 0.61774(8) 0.04866(6) 0.2154(12) Uani 1 1 d . . . . .
H5BA H 0.3315 0.6133 0.0672 0.258 Uiso 1 1 calc R U . . .
H5BB H 0.2826 0.6435 0.0304 0.258 Uiso 1 1 calc R U . . .
C4BA C 0.48774(11) 0.78730(11) 0.05303(7) 0.2202(12) Uani 1 1 d . . . . .
H4BA H 0.5325 0.7973 0.0569 0.264 Uiso 1 1 calc R U . . .
C9BA C 0.46613(12) 0.94899(7) 0.16486(6) 0.1850(9) Uani 1 1 d . . . . .
H9BA H 0.4845 0.9737 0.1551 0.222 Uiso 1 1 calc R U . . .
C7BA C -0.10967(10) 0.72162(8) 0.33517(7) 0.2151(9) Uani 1 1 d . . . . .
H7BA H -0.0749 0.7033 0.3551 0.258 Uiso 1 1 calc R U . . .
H7BB H -0.1336 0.7035 0.3103 0.258 Uiso 1 1 calc R U . . .
C6BA C 0.14197(15) 0.85864(7) 0.36334(6) 0.2054(11) Uani 1 1 d . . . . .
C8BA C 0.50885(11) 0.91782(9) 0.18507(8) 0.2177(11) Uani 1 1 d . . . . .
H8BA H 0.5560 0.9226 0.1908 0.261 Uiso 1 1 calc R U . . .
C2CA C 0.08835(12) 0.68254(11) 0.41825(7) 0.2224(13) Uani 1 1 d . . . . .
H2CA H 0.0700 0.6606 0.3957 0.267 Uiso 1 1 calc R U . . .
H2CB H 0.0636 0.7101 0.4090 0.267 Uiso 1 1 calc R U . . .
C1CA C 0.0274(2) 0.68783(11) 0.02752(9) 0.302(2) Uani 1 1 d . . . . .
C0CA C 0.45037(14) 0.77448(11) 0.01505(8) 0.2225(13) Uani 1 1 d . . . . .
H0CA H 0.4689 0.7792 -0.0074 0.267 Uiso 1 1 calc R U . . .
C5CA C -0.15969(12) 0.77941(10) 0.37145(8) 0.2010(12) Uani 1 1 d . . . . .
H5CA H -0.1916 0.7872 0.3854 0.241 Uiso 1 1 calc R U . . .
C6CA C 0.30471(13) 0.43340(8) 0.16835(8) 0.1833(12) Uani 1 1 d . . . . .
H6CA H 0.2851 0.4601 0.1526 0.220 Uiso 1 1 calc R U . . .
H6CB H 0.2775 0.4260 0.1872 0.220 Uiso 1 1 calc R U . . .
C3CA C 0.18695(14) 0.72344(11) 0.45911(6) 0.2151(15) Uani 1 1 d . . . . .
H3CA H 0.1647 0.7516 0.4490 0.258 Uiso 1 1 calc R U . . .
H3CB H 0.2363 0.7274 0.4650 0.258 Uiso 1 1 calc R U . . .
C4CA C -0.16119(12) 0.73775(11) 0.35744(9) 0.2511(13) Uani 1 1 d . . . . .
H4CA H -0.1941 0.7182 0.3613 0.301 Uiso 1 1 calc R U . . .
C7CA C 0.48512(10) 0.87313(9) 0.20000(8) 0.2030(11) Uani 1 1 d . . . . .
H7CA H 0.4886 0.8494 0.1806 0.244 Uiso 1 1 calc R U . . .
H7CB H 0.5142 0.8658 0.2291 0.244 Uiso 1 1 calc R U . . .
C8CA C 0.36133(12) 0.74414(9) 0.04440(6) 0.1798(11) Uani 1 1 d . . . . .
H8CA H 0.3116 0.7399 0.0355 0.216 Uiso 1 1 calc R U . . .
H8CB H 0.3830 0.7169 0.0579 0.216 Uiso 1 1 calc R U . . .
C9CA C 0.29387(13) 0.58800(10) 0.45176(8) 0.2043(13) Uani 1 1 d . . . . .
H9CA H 0.3061 0.5600 0.4413 0.245 Uiso 1 1 calc R U . . .
H9CB H 0.2568 0.6015 0.4287 0.245 Uiso 1 1 calc R U . . .
C1DA C 0.34805(12) 0.82772(8) 0.41069(7) 0.1761(10) Uani 1 1 d . . . . .
H1DA H 0.3395 0.7989 0.4214 0.211 Uiso 1 1 calc R U . . .
H1DB H 0.3096 0.8346 0.3851 0.211 Uiso 1 1 calc R U . . .
C0DA C -0.13754(12) 0.86520(9) 0.21574(11) 0.2775(14) Uani 1 1 d . . . . .
H0DA H -0.1611 0.8433 0.1966 0.333 Uiso 1 1 calc R U . . .
C3DA C 0.11547(15) 0.68642(10) 0.49807(8) 0.2104(13) Uani 1 1 d . . . . .
H3DA H 0.1011 0.6832 0.5225 0.252 Uiso 1 1 calc R U . . .
C2DA C 0.32091(15) 0.58078(10) 0.53333(8) 0.2306(12) Uani 1 1 d . . . . .
H2DA H 0.3087 0.5721 0.5575 0.277 Uiso 1 1 calc R U . . .
C4DA C -0.06086(10) 0.79730(8) 0.34917(8) 0.2338(10) Uani 1 1 d . . . . .
H4DA H -0.0493 0.8221 0.3336 0.281 Uiso 1 1 calc R U . . .
H4DB H -0.0200 0.7906 0.3733 0.281 Uiso 1 1 calc R U . . .
C5DA C 0.39887(13) 0.94757(7) 0.15744(10) 0.2286(13) Uani 1 1 d . . . . .
H5DA H 0.3714 0.9726 0.1483 0.274 Uiso 1 1 calc R U . . .
C41 C 0.38524(15) 0.59291(9) 0.54019(7) 0.2002(13) Uani 1 1 d . . . . .
H41 H 0.4144 0.5963 0.5685 0.240 Uiso 1 1 calc R U . . .
C42 C 0.36736(13) 0.90233(7) 0.16453(9) 0.2151(11) Uani 1 1 d . . . . .
H42A H 0.3233 0.9076 0.1694 0.258 Uiso 1 1 calc R U . . .
H42B H 0.3587 0.8846 0.1384 0.258 Uiso 1 1 calc R U . . .
C44 C -0.11477(12) 0.81205(11) 0.36701(8) 0.2378(13) Uani 1 1 d . . . . .
H44 H -0.1186 0.8414 0.3748 0.285 Uiso 1 1 calc R U . . .
C45 C 0.07629(15) 0.66648(11) 0.46108(8) 0.2638(15) Uani 1 1 d . . . . .
H45A H 0.0280 0.6711 0.4585 0.317 Uiso 1 1 calc R U . . .
H45B H 0.0849 0.6348 0.4639 0.317 Uiso 1 1 calc R U . . .
C46 C 0.26905(14) 0.57960(11) 0.49363(9) 0.2544(14) Uani 1 1 d . . . . .
H46A H 0.2347 0.6018 0.4939 0.305 Uiso 1 1 calc R U . . .
H46B H 0.2466 0.5508 0.4906 0.305 Uiso 1 1 calc R U . . .
C47 C 0.39878(15) 0.42510(9) 0.41109(10) 0.2596(14) Uani 1 1 d . . . . .
H47A H 0.4192 0.4472 0.4331 0.311 Uiso 1 1 calc R U . . .
H47B H 0.4338 0.4149 0.3987 0.311 Uiso 1 1 calc R U . . .
C48 C -0.17466(11) 0.89869(8) 0.23716(11) 0.2345(14) Uani 1 1 d . . . . .
H48 H -0.2162 0.8912 0.2417 0.281 Uiso 1 1 calc R U . . .
C49 C 0.33256(13) 0.91387(8) 0.29155(12) 0.2506(16) Uani 1 1 d . . . . .
C50 C 0.17211(15) 0.70990(12) 0.50275(7) 0.2144(16) Uani 1 1 d . . . . .
H50 H 0.2015 0.7180 0.5299 0.257 Uiso 1 1 calc R U . . .
C8DA C 0.68280(11) 0.80961(10) 0.21797(11) 0.2379(14) Uani 1 1 d . . . . .
C6DA C 0.57571(15) 0.55541(11) 0.42901(8) 0.2136(15) Uani 1 1 d . . . . .
C0EA C 0.62028(15) 0.72670(13) 0.43859(8) 0.3212(15) Uani 1 1 d . . . . .
C7DA C 0.62938(13) 0.77997(13) 0.19389(9) 0.2444(19) Uani 1 1 d . . . . .
H7DA H 0.6511 0.7568 0.1818 0.293 Uiso 1 1 calc R U . . .
H7DB H 0.5993 0.7965 0.1697 0.293 Uiso 1 1 calc R U . . .
C5EA C 0.2975(2) 0.39635(9) 0.13617(10) 0.2568(19) Uani 1 1 d . . . . .
H5EA H 0.2540 0.3856 0.1207 0.308 Uiso 1 1 calc R U . . .
C3EA C -0.10951(18) 0.86827(9) 0.05606(8) 0.2585(17) Uani 1 1 d . . . . .
H3EA H -0.0751 0.8854 0.0777 0.310 Uiso 1 1 calc R U . . .
H3EB H -0.1420 0.8564 0.0696 0.310 Uiso 1 1 calc R U . . .
C9DA C 0.38426(14) 0.75400(12) 0.00352(7) 0.2363(14) Uani 1 1 d . . . . .
H9DA H 0.3579 0.7473 -0.0248 0.284 Uiso 1 1 calc R U . . .
C4EA C -0.19209(12) 0.73229(11) 0.14870(11) 0.2471(15) Uani 1 1 d . . . . .
C2EA C 0.67912(12) 0.74409(13) 0.42185(10) 0.3422(15) Uani 1 1 d . . . . .
C6EA C 0.43073(12) 0.43844(8) 0.17629(8) 0.2245(10) Uani 1 1 d . . . . .
H6EA H 0.4751 0.4405 0.1987 0.269 Uiso 1 1 calc R U . . .
H6EB H 0.4279 0.4626 0.1560 0.269 Uiso 1 1 calc R U . . .
C5FA C -0.16346(16) 0.88983(10) -0.01948(10) 0.2501(16) Uani 1 1 d . . . . .
H5FA H -0.1951 0.9076 -0.0396 0.300 Uiso 1 1 calc R U . . .
C7FA C 0.3105(2) 0.37276(11) 0.41712(16) 0.446(3) Uani 1 1 d . . . . .
H7FA H 0.2969 0.3438 0.4086 0.535 Uiso 1 1 calc R U . . .
C1FA C 0.11890(18) 0.97875(11) 0.04551(9) 0.2506(16) Uani 1 1 d . . . . .
H1FA H 0.1181 0.9979 0.0229 0.301 Uiso 1 1 calc R U . . .
C0FA C 0.51606(12) 0.66083(10) 0.12549(7) 0.2787(12) Uani 1 1 d . . . . .
H0FA H 0.5258 0.6862 0.1449 0.334 Uiso 1 1 calc R U . . .
H0FB H 0.4718 0.6663 0.1037 0.334 Uiso 1 1 calc R U . . .
C8FA C 0.0211(2) 0.45948(9) 0.06582(11) 0.296(2) Uani 1 1 d . . . . .
H8FA H 0.0067 0.4337 0.0498 0.355 Uiso 1 1 calc R U . . .
C8EA C 0.56140(16) 0.52616(10) 0.45909(9) 0.2169(16) Uani 1 1 d . . . . .
H8EA H 0.5365 0.5417 0.4754 0.325 Uiso 1 1 calc R U . . .
H8EB H 0.6040 0.5150 0.4785 0.325 Uiso 1 1 calc R U . . .
H8EC H 0.5339 0.5018 0.4439 0.325 Uiso 1 1 calc R U . . .
C7EA C 0.09733(19) 0.49475(7) 0.12934(9) 0.2369(17) Uani 1 1 d . . . . .
H7EA H 0.0892 0.4846 0.1557 0.284 Uiso 1 1 calc R U . . .
H7EB H 0.1465 0.5001 0.1359 0.284 Uiso 1 1 calc R U . . .
C3FA C 0.09486(19) 0.89133(9) 0.34453(13) 0.307(2) Uani 1 1 d . . . . .
H3FA H 0.0960 0.8970 0.3156 0.460 Uiso 1 1 calc R U . . .
H3FB H 0.1064 0.9180 0.3614 0.460 Uiso 1 1 calc R U . . .
H3FC H 0.0493 0.8818 0.3434 0.460 Uiso 1 1 calc R U . . .
C6FA C 0.36739(9) 0.96091(8) 0.31503(11) 0.2354(17) Uani 1 1 d D . . . .
C4FA C -0.1348(2) 0.85233(13) -0.03491(10) 0.318(2) Uani 1 1 d . . . . .
H4FA H -0.1001 0.8629 -0.0474 0.382 Uiso 1 1 calc R U . . .
H4FB H -0.1712 0.8383 -0.0580 0.382 Uiso 1 1 calc R U . . .
C2FA C -0.08550(14) 0.94644(9) 0.24938(11) 0.3110(14) Uani 1 1 d . . . . .
H2FA H -0.0649 0.9725 0.2626 0.373 Uiso 1 1 calc R U . . .
C7GA C -0.23658(13) 0.75618(13) 0.11900(11) 0.2357(18) Uani 1 1 d . . . . .
C4GA C 0.27712(13) 0.45073(9) 0.38781(10) 0.2876(14) Uani 1 1 d . . . . .
H4GA H 0.2396 0.4551 0.3611 0.345 Uiso 1 1 calc R U . . .
H4GB H 0.2812 0.4774 0.4052 0.345 Uiso 1 1 calc R U . . .
C5GA C 0.18720(15) 0.93987(8) 0.10217(10) 0.2967(13) Uani 1 1 d . . . . .
H5GA H 0.2330 0.9305 0.1122 0.356 Uiso 1 1 calc R U . . .
C0HA C 0.41650(19) 0.88099(11) 0.46850(8) 0.3226(16) Uani 1 1 d . . . . .
H0HA H 0.4184 0.9006 0.4910 0.387 Uiso 1 1 calc R U . . .
C3GA C 0.3689(2) 0.38352(9) 0.43219(9) 0.290(2) Uani 1 1 d . . . . .
H3GA H 0.3976 0.3684 0.4560 0.348 Uiso 1 1 calc R U . . .
C0GA C 0.42653(16) 0.39485(10) 0.15274(10) 0.2717(15) Uani 1 1 d . . . . .
H0GA H 0.4509 0.3978 0.1315 0.326 Uiso 1 1 calc R U . . .
H0GB H 0.4503 0.3724 0.1735 0.326 Uiso 1 1 calc R U . . .
C2GA C 0.01126(15) 0.57225(10) 0.35673(10) 0.2837(15) Uani 1 1 d . . . . .
H2GA H -0.0335 0.5764 0.3351 0.340 Uiso 1 1 calc R U . . .
H2GB H 0.0268 0.6008 0.3701 0.340 Uiso 1 1 calc R U . . .
C9GA C 0.35337(17) 0.86396(11) 0.44654(9) 0.2822(15) Uani 1 1 d . . . . .
H9GA H 0.3140 0.8736 0.4526 0.339 Uiso 1 1 calc R U . . .
C9FA C 0.3543(2) 0.37900(10) 0.13002(10) 0.2783(18) Uani 1 1 d . . . . .
H9FA H 0.3487 0.3557 0.1104 0.334 Uiso 1 1 calc R U . . .
C8GA C -0.1484(2) 0.89929(10) 0.01814(9) 0.3203(19) Uani 1 1 d . . . . .
H8GA H -0.1609 0.9273 0.0252 0.384 Uiso 1 1 calc R U . . .
C6GA C 0.1677(2) 0.98540(9) 0.08123(11) 0.311(2) Uani 1 1 d . . . . .
H6GA H 0.1872 1.0126 0.0922 0.374 Uiso 1 1 calc R U . . .
C1HA C 0.46981(18) 0.83639(13) 0.42642(11) 0.3947(17) Uani 1 1 d . . . . .
H1HA H 0.5097 0.8221 0.4252 0.474 Uiso 1 1 calc R U . . .
C3HA C -0.00469(18) 0.53504(10) 0.08783(10) 0.3158(17) Uani 1 1 d . . . . .
H3HA H -0.0366 0.5563 0.0900 0.379 Uiso 1 1 calc R U . . .
C2HA C 0.12405(17) 0.53764(11) 0.36371(9) 0.2847(15) Uani 1 1 d . . . . .
C8HA C -0.20097(13) 0.71478(12) 0.19075(11) 0.2748(18) Uani 1 1 d . . . . .
H8HA H -0.1698 0.6904 0.2013 0.412 Uiso 1 1 calc R U . . .
H8HB H -0.2477 0.7048 0.1854 0.412 Uiso 1 1 calc R U . . .
H8HC H -0.1910 0.7381 0.2120 0.412 Uiso 1 1 calc R U . . .
C6HA C 0.14082(19) 0.84672(12) 0.40413(8) 0.3065(18) Uani 1 1 d . . . . .
H6HA H 0.0983 0.8316 0.4018 0.460 Uiso 1 1 calc R U . . .
H6HB H 0.1442 0.8729 0.4216 0.460 Uiso 1 1 calc R U . . .
H6HC H 0.1791 0.8274 0.4174 0.460 Uiso 1 1 calc R U . . .
C7HA C 0.4744(2) 0.87250(14) 0.46112(10) 0.427(2) Uani 1 1 d . . . . .
H7HA H 0.5154 0.8870 0.4756 0.512 Uiso 1 1 calc R U . . .
C9HA C -0.10031(19) 0.81553(10) 0.00092(8) 0.2580(18) Uani 1 1 d . . . . .
H9HA H -0.1338 0.7923 0.0001 0.310 Uiso 1 1 calc R U . . .
H9HB H -0.0614 0.8021 -0.0057 0.310 Uiso 1 1 calc R U . . .
C1IA C 0.57371(16) 0.65899(13) 0.10176(8) 0.2803(15) Uani 1 1 d . . . . .
C0IA C 0.63351(18) 0.57326(18) 0.43351(12) 0.339(3) Uani 1 1 d . . . . .
C5IA C 0.6808(2) 0.5499(3) 0.2806(2) 0.544(5) Uani 1 1 d . . . . .
C8IA C 0.2492(2) 0.56641(18) 0.01524(9) 0.403(3) Uani 1 1 d . . . . .
H8IA H 0.2052 0.5719 -0.0068 0.484 Uiso 1 1 calc R U . . .
H8IB H 0.2817 0.5539 0.0020 0.484 Uiso 1 1 calc R U . . .
C3IA C 0.0688(2) 0.94771(13) 0.03660(13) 0.406(2) Uani 1 1 d . . . . .
H3IA H 0.0261 0.9501 0.0153 0.488 Uiso 1 1 calc R U . . .
C4IA C 0.0920(2) 0.90929(10) 0.06568(11) 0.374(2) Uani 1 1 d . . . . .
H4IA H 0.0753 0.8811 0.0563 0.449 Uiso 1 1 calc R U . . .
C2IA C -0.0252(2) 0.49992(12) 0.05347(12) 0.337(3) Uani 1 1 d . . . . .
H2IA H -0.0224 0.5119 0.0263 0.405 Uiso 1 1 calc R U . . .
H2IB H -0.0727 0.4912 0.0492 0.405 Uiso 1 1 calc R U . . .
C6IA C 0.77063(16) 0.61718(11) 0.28063(12) 0.4446(17) Uani 1 1 d . . . . .
H6IA H 0.7944 0.6450 0.2801 0.533 Uiso 1 1 calc R U . . .
H6IB H 0.7792 0.5967 0.2598 0.533 Uiso 1 1 calc R U . . .
C3JA C 0.26014(19) 0.41040(12) 0.41302(13) 0.4086(19) Uani 1 1 d . . . . .
H3JA H 0.2233 0.4097 0.4242 0.490 Uiso 1 1 calc R U . . .
C7JA C 0.0755(2) 0.45815(9) 0.09484(12) 0.305(3) Uani 1 1 d . . . . .
H7JA H 0.1049 0.4342 0.0963 0.367 Uiso 1 1 calc R U . . .
C8JA C 0.0544(2) 0.68765(17) -0.00581(9) 0.306(2) Uani 1 1 d . . . . .
C55 C 0.6849(2) 0.62471(14) 0.27245(14) 0.389(2) Uani 1 1 d . . . . .
H55A H 0.6579 0.6203 0.2423 0.467 Uiso 1 1 calc R U . . .
H55B H 0.6752 0.6539 0.2818 0.467 Uiso 1 1 calc R U . . .
C58 C 0.09346(15) 0.49022(12) 0.38702(7) 0.314(3) Uani 0.5 1 d D . P D .
C63 C 0.61667(15) 0.73478(16) 0.47492(8) 0.319(2) Uani 1 1 d . . . . .
H63 H 0.5804 0.7281 0.4856 0.382 Uiso 1 1 calc R U . . .
C65 C 0.6974(3) 0.7626(2) 0.50343(10) 0.470(4) Uani 1 1 d . . . . .
H65 H 0.7159 0.7719 0.5321 0.564 Uiso 1 1 calc R U . . .
C67 C -0.0105(3) 0.65850(17) 0.02595(12) 0.512(4) Uani 1 1 d . . . . .
C57 C 0.5657(3) 0.5834(2) 0.0979(2) 0.1933(16) Uiso 0.484(3) 1 d . . P B 1
C135 C 0.23759(10) 0.62172(7) 0.07320(6) 0.1477(8) Uani 1 1 d . . . . .
C179 C 0.20759(17) 0.58425(12) 0.07855(9) 0.3243(15) Uani 1 1 d . . . . .
C9 C 0.2262(3) 0.9482(2) 0.26259(19) 0.2177(19) Uiso 0.550(3) 1 d . . P A 1
C6AA C 0.3134(3) 0.99223(11) 0.28312(16) 0.422(3) Uani 1 1 d . . . . .
C168 C 0.6318(4) 0.6167(2) 0.1435(2) 0.242(2) Uiso 0.545(4) 1 d . . P B 1
C7 C -0.0896(2) 0.52095(13) 0.2191(2) 0.422(4) Uani 1 1 d . . . . .
C5HA C 0.27544(11) 0.99045(16) 0.3179(2) 0.404(4) Uiso 0.164(9) 1 d D . P C 1
C0JA C 0.2406(4) 0.53423(16) 0.0569(2) 0.534(5) Uani 1 1 d . . . . .
C20 C -0.10376(14) 0.54095(11) 0.17595(13) 0.3066(16) Uani 1 1 d . . . . .
C9IA C 0.2900(3) 0.56660(11) 0.10008(16) 0.470(3) Uani 1 1 d . . . . .
C1GA C -0.1981(4) 0.5173(3) 0.1457(2) 0.505(3) Uani 1 1 d . U . . .
C97 C 0.71990(11) 0.59707(12) 0.34386(9) 0.2458(16) Uani 1 1 d . . . . .
H97 H 0.7105 0.6113 0.3669 0.295 Uiso 1 1 calc R U . . .
C125 C -0.15099(16) 0.57295(14) 0.22542(11) 0.3594(16) Uani 1 1 d . U . . .
C128 C 0.00458(12) 0.53499(11) 0.39527(9) 0.419(2) Uani 1 1 d D . . . .
C176 C 0.72925(17) 0.76609(16) 0.45837(18) 0.366(3) Uani 1 1 d . . . . .
C4HA C 0.06164(11) 0.51036(10) 0.41826(7) 0.293(4) Uiso 0.556(3) 1 d D . . D 1
C2 C 0.79632(13) 0.59069(15) 0.34105(13) 0.272(2) Uani 1 1 d . . . . .
C1 C -0.1738(3) 0.58757(17) 0.13510(16) 0.313(2) Uiso 1 1 d . . . . .
C15 C 0.6962(2) 0.81628(15) 0.25979(14) 0.2760(19) Uiso 1 1 d . . . . .
C16 C 0.5045(3) 0.57300(19) 0.12841(17) 0.1724(14) Uiso 0.508(3) 1 d . . P B 1
C16A C 0.5506(3) 0.58121(19) 0.15352(17) 0.1724(14) Uiso 0.492(3) 1 d . . P B 2
C3 C 0.5850(4) 0.6221(3) 0.1857(3) 0.242(2) Uiso 0.455(4) 1 d . . P B 2
C5HB C 0.3096(4) 0.9802(3) 0.3320(2) 0.404(4) Uiso 0.836(9) 1 d . . P A 2
C57A C 0.5976(3) 0.6242(2) 0.09882(18) 0.1933(16) Uiso 0.516(3) 1 d . . P B 2
C2BB C 0.2995(3) 0.9091(2) 0.3129(2) 0.0915(5) Uiso 0.226(2) 1 d . . P A 2
C9A C 0.2431(4) 0.9279(3) 0.3152(2) 0.2177(19) Uiso 0.450(3) 1 d . . P A 2
C4HB C 0.1138(5) 0.5095(3) 0.4065(3) 0.293(3) Uiso 0.5 1 d . . P D 2

loop_
_atom_site_aniso_label
_atom_site_aniso_U_11
_atom_site_aniso_U_22
_atom_site_aniso_U_33
_atom_site_aniso_U_23
_atom_site_aniso_U_13
_atom_site_aniso_U_12
Ti1 0.07094(10) 0.05699(11) 0.07624(10) -0.00115(9) 0.03460(8) -0.00309(9)
Ti2 0.08034(11) 0.05332(11) 0.07891(10) -0.00029(9) 0.03843(8) -0.00444(9)
Ti3 0.07919(10) 0.05698(11) 0.07837(10) 0.00513(9) 0.04027(8) 0.00285(9)
Ti4 0.09655(12) 0.06126(12) 0.09550(11) 0.00140(10) 0.05656(8) 0.00546(10)
Ti5 0.08826(12) 0.05177(11) 0.09632(12) 0.00811(10) 0.04167(9) 0.00312(10)
Ti6 0.07992(10) 0.07266(13) 0.08525(11) -0.00393(10) 0.04599(8) -0.00541(10)
Ti7 0.07539(11) 0.05171(11) 0.10155(13) 0.00566(10) 0.03961(9) -0.00181(9)
Ti8 0.07626(11) 0.06807(13) 0.09420(13) -0.00532(11) 0.03606(9) -0.01239(10)
Ti9 0.09089(12) 0.06378(12) 0.08122(11) 0.00935(10) 0.04281(8) -0.00714(10)
Ti10 0.08499(12) 0.05659(12) 0.10360(14) 0.00330(11) 0.03899(10) 0.00889(10)
Ti11 0.07875(10) 0.05970(12) 0.10840(13) 0.00719(11) 0.05134(8) 0.00104(10)
Ti12 0.08511(13) 0.07146(13) 0.07893(12) -0.00265(11) 0.03011(10) 0.00465(11)
Ti13 0.07182(11) 0.05910(12) 0.09861(13) 0.00125(11) 0.03100(10) -0.00217(10)
Ti14 0.08601(13) 0.07205(13) 0.08055(12) 0.00753(11) 0.02559(10) 0.00125(12)
Ti15 0.08113(12) 0.07227(14) 0.10702(14) -0.00841(12) 0.04116(10) 0.00747(11)
Ti16 0.07305(12) 0.08390(15) 0.10245(15) -0.00834(13) 0.03179(10) 0.00096(12)
Ti17 0.07376(12) 0.06790(13) 0.11712(16) 0.00902(13) 0.03301(11) 0.00664(11)
Ti18 0.09395(14) 0.07371(14) 0.09627(14) 0.00796(12) 0.03384(11) 0.01772(12)
O1 0.0729(4) 0.0502(4) 0.0725(3) -0.0007(3) 0.0372(3) -0.0024(3)
O2 0.0795(4) 0.0645(5) 0.0972(5) -0.0033(4) 0.0390(3) 0.0073(4)
O3 0.0793(4) 0.0607(4) 0.0763(4) 0.0006(3) 0.0390(3) -0.0071(4)
O4 0.0872(4) 0.0552(4) 0.0946(4) 0.0011(4) 0.0454(3) 0.0029(4)
O5 0.0791(4) 0.0702(5) 0.0760(4) 0.0051(4) 0.0334(3) 0.0060(4)
O6 0.0751(4) 0.0588(4) 0.0878(4) 0.0070(4) 0.0413(3) 0.0047(3)
O7 0.0818(4) 0.0518(4) 0.0887(4) 0.0054(4) 0.0409(3) 0.0027(4)
O8 0.0716(4) 0.0670(4) 0.0803(4) -0.0010(4) 0.0367(3) 0.0000(4)
O9 0.0755(4) 0.0699(5) 0.0937(5) -0.0090(4) 0.0383(3) -0.0047(4)
O10 0.0765(4) 0.0766(5) 0.0947(5) -0.0068(4) 0.0401(3) -0.0134(4)
O11 0.1115(6) 0.0715(5) 0.1068(5) 0.0154(4) 0.0482(4) -0.0084(5)
O12 0.0821(5) 0.0585(4) 0.0920(5) 0.0080(4) 0.0318(4) -0.0002(4)
O13 0.0992(5) 0.0808(5) 0.0862(4) 0.0112(4) 0.0505(3) 0.0102(4)
O14 0.1018(5) 0.0829(6) 0.1388(6) 0.0021(5) 0.0761(4) 0.0034(5)
O15 0.0874(5) 0.0535(4) 0.1154(6) -0.0024(4) 0.0339(4) -0.0063(4)
O16 0.0805(4) 0.0513(4) 0.0847(4) 0.0014(3) 0.0365(3) -0.0013(4)
O17 0.0758(4) 0.0758(5) 0.0897(5) -0.0083(4) 0.0344(3) 0.0031(4)
O18 0.0786(5) 0.0648(5) 0.1013(5) 0.0004(4) 0.0276(4) 0.0153(4)
O19 0.0681(4) 0.0538(4) 0.1010(5) 0.0083(4) 0.0393(3) 0.0013(3)
O20 0.0961(5) 0.0669(5) 0.1358(6) 0.0051(5) 0.0526(4) 0.0090(4)
O21 0.0789(4) 0.0554(4) 0.1129(5) 0.0076(4) 0.0390(4) 0.0008(4)
O22 0.0913(5) 0.0746(5) 0.1042(5) 0.0030(4) 0.0422(4) -0.0172(4)
O23 0.0697(4) 0.0556(4) 0.0752(4) 0.0059(3) 0.0255(3) -0.0002(3)
O24 0.1062(5) 0.0620(5) 0.0962(5) -0.0088(4) 0.0448(4) -0.0130(4)
O25 0.0709(5) 0.0727(5) 0.1015(6) 0.0054(5) 0.0210(4) 0.0001(4)
O26 0.0856(5) 0.0964(7) 0.1379(7) -0.0228(6) 0.0370(5) 0.0091(5)
O27 0.0941(5) 0.0695(5) 0.0807(4) 0.0114(4) 0.0385(3) -0.0005(4)
O28 0.0884(4) 0.0609(4) 0.0784(4) -0.0013(3) 0.0462(3) 0.0016(4)
O29 0.0794(4) 0.0571(4) 0.1007(5) 0.0084(4) 0.0402(3) 0.0036(4)
O30 0.0982(6) 0.0922(6) 0.1030(6) 0.0061(5) 0.0168(5) 0.0293(5)
O31 0.0940(5) 0.0587(5) 0.1338(6) 0.0167(4) 0.0594(4) -0.0021(4)
O32 0.0888(4) 0.0982(6) 0.1118(5) -0.0146(5) 0.0589(3) 0.0022(5)
O33 0.1117(6) 0.0661(5) 0.1149(6) 0.0238(4) 0.0477(4) 0.0010(5)
O34 0.1101(5) 0.1012(6) 0.0888(4) 0.0117(5) 0.0575(3) -0.0045(5)
O35 0.0814(5) 0.0879(6) 0.1245(6) -0.0134(5) 0.0397(4) -0.0143(5)
O36 0.0957(4) 0.0710(5) 0.1458(6) 0.0110(5) 0.0731(4) 0.0045(4)
O37 0.1152(7) 0.0928(6) 0.0828(5) -0.0085(5) 0.0277(5) -0.0090(6)
O38 0.0796(4) 0.0582(4) 0.0891(4) -0.0036(4) 0.0381(3) -0.0071(4)
O39 0.0731(5) 0.0818(6) 0.1232(6) -0.0054(5) 0.0293(4) -0.0130(4)
O40 0.1140(6) 0.0932(6) 0.1053(5) -0.0131(5) 0.0559(4) 0.0034(5)
O41 0.1013(5) 0.0649(5) 0.1392(6) 0.0037(5) 0.0578(4) 0.0121(4)
O42 0.0885(5) 0.0639(5) 0.1084(6) -0.0101(4) 0.0339(4) -0.0039(4)
O43 0.1062(6) 0.0643(5) 0.1418(7) -0.0105(5) 0.0574(5) 0.0041(5)
O44 0.0972(5) 0.0687(5) 0.1107(6) -0.0062(4) 0.0435(4) -0.0281(4)
O45 0.0800(5) 0.0726(5) 0.0929(5) -0.0057(4) 0.0295(4) 0.0050(4)
O46 0.1150(6) 0.0544(5) 0.1277(6) -0.0036(5) 0.0473(5) -0.0046(5)
O47 0.0741(4) 0.0568(4) 0.0851(4) -0.0031(4) 0.0352(3) -0.0010(4)
O48 0.1250(5) 0.0779(5) 0.0960(4) 0.0039(4) 0.0696(3) 0.0147(5)
O49 0.1068(5) 0.0708(5) 0.1231(5) 0.0200(4) 0.0686(3) 0.0021(4)
O50 0.0962(5) 0.1037(6) 0.0933(5) -0.0235(5) 0.0519(3) -0.0128(5)
O51 0.0990(5) 0.0816(5) 0.0828(4) -0.0109(4) 0.0461(3) -0.0067(4)
O52 0.0822(5) 0.0955(7) 0.1519(8) -0.0047(6) 0.0509(5) -0.0076(5)
O53 0.0850(5) 0.0603(5) 0.0984(5) 0.0032(4) 0.0315(4) 0.0039(4)
O54 0.1080(5) 0.0975(6) 0.1010(4) 0.0082(5) 0.0652(3) -0.0103(5)
O55 0.0842(4) 0.0802(6) 0.1488(6) 0.0092(5) 0.0617(4) -0.0030(4)
O56 0.0923(5) 0.0783(5) 0.1011(5) -0.0247(4) 0.0337(4) -0.0153(5)
O57 0.1215(5) 0.0748(5) 0.1133(5) -0.0038(5) 0.0703(4) 0.0047(5)
O58 0.1011(5) 0.0807(6) 0.1270(6) -0.0127(5) 0.0493(4) 0.0130(5)
O59 0.1021(5) 0.0762(5) 0.0957(5) -0.0118(4) 0.0412(4) 0.0023(5)
O60 0.1099(7) 0.0896(6) 0.0954(6) 0.0181(5) 0.0206(5) 0.0142(6)
C61 0.0960(7) 0.0753(8) 0.1347(9) 0.0123(7) 0.0675(5) 0.0278(6)
O62 0.1307(7) 0.0800(6) 0.0781(5) 0.0094(4) 0.0396(4) 0.0176(5)
O63 0.0780(5) 0.0940(7) 0.1545(8) 0.0047(6) 0.0362(5) 0.0075(5)
C64 0.1499(9) 0.0508(6) 0.1238(8) -0.0211(6) 0.0820(6) -0.0196(7)
O65 0.0921(6) 0.1009(7) 0.1183(7) 0.0235(6) 0.0179(6) 0.0181(6)
O66 0.1008(6) 0.0654(5) 0.1323(7) 0.0215(5) 0.0328(5) 0.0126(5)
O67 0.1179(7) 0.0757(6) 0.1207(7) 0.0193(5) 0.0403(5) 0.0213(5)
O68 0.0854(5) 0.1122(7) 0.1137(6) -0.0116(6) 0.0304(5) 0.0172(5)
O69 0.1442(7) 0.0906(6) 0.0980(5) 0.0087(5) 0.0539(5) 0.0232(6)
O70 0.0903(6) 0.1117(7) 0.0994(6) -0.0235(6) 0.0063(5) 0.0051(6)
C72 0.0892(7) 0.0815(8) 0.1368(9) 0.0273(7) 0.0612(5) -0.0037(6)
O73 0.0787(6) 0.1272(8) 0.1272(7) -0.0405(6) 0.0116(6) 0.0008(6)
C74 0.0801(6) 0.1056(10) 0.0860(6) -0.0148(7) 0.0429(5) -0.0032(7)
C75 0.1331(8) 0.0775(8) 0.1007(6) 0.0028(6) 0.0750(5) -0.0275(6)
C76 0.0802(8) 0.0917(9) 0.0922(8) -0.0203(7) 0.0222(6) -0.0084(7)
C77 0.0861(8) 0.0665(7) 0.1213(9) -0.0172(7) 0.0363(7) -0.0101(7)
C78 0.1171(11) 0.0851(9) 0.1098(10) 0.0252(8) 0.0102(9) 0.0174(9)
C80 0.1103(9) 0.1053(10) 0.0754(7) 0.0141(7) 0.0289(6) 0.0281(8)
C81 0.1159(10) 0.0585(7) 0.1076(9) 0.0134(7) 0.0380(7) -0.0011(7)
C82 0.0841(7) 0.0742(8) 0.1143(9) 0.0203(7) 0.0322(7) 0.0242(6)
C91 0.1098(8) 0.0904(9) 0.0732(6) -0.0125(6) 0.0385(5) 0.0080(7)
C6 0.0827(7) 0.0609(7) 0.1579(11) 0.0001(8) 0.0499(7) -0.0061(6)
C0AA 0.0832(8) 0.1091(11) 0.1220(10) -0.0189(9) 0.0361(7) -0.0220(8)
C19 0.1732(10) 0.1084(12) 0.1261(8) 0.0102(8) 0.1056(6) -0.0050(9)
C22 0.1106(7) 0.0764(8) 0.1178(8) 0.0000(7) 0.0682(5) -0.0162(7)
C23 0.1939(11) 0.1384(13) 0.1116(7) 0.0368(9) 0.1023(6) 0.0605(10)
C24 0.1099(9) 0.0803(9) 0.1986(14) -0.0079(10) 0.0788(8) 0.0131(8)
C25 0.1272(8) 0.0904(9) 0.1016(7) 0.0102(7) 0.0732(5) 0.0138(8)
C27 0.0778(8) 0.1063(11) 0.1322(11) -0.0096(9) 0.0272(7) 0.0246(8)
C28 0.1050(9) 0.0691(8) 0.1328(10) 0.0208(8) 0.0447(7) 0.0216(7)
C33 0.1237(8) 0.1062(12) 0.2117(11) -0.0204(10) 0.1184(6) -0.0064(8)
C38 0.1319(9) 0.1243(13) 0.2069(14) -0.0176(12) 0.1067(7) -0.0424(9)
C40 0.1849(19) 0.0692(9) 0.1495(15) -0.0317(9) 0.0076(14) 0.0018(11)
C1AA 0.0944(11) 0.1180(14) 0.2255(16) 0.0078(13) 0.0131(12) -0.0286(10)
C29 0.1387(14) 0.1111(11) 0.1589(13) 0.0629(9) 0.0339(11) -0.0014(11)
C30 0.1071(9) 0.0675(8) 0.1273(10) -0.0082(8) 0.0386(8) 0.0103(7)
C32 0.1462(13) 0.1182(11) 0.1579(12) -0.0687(9) 0.0689(9) -0.0353(10)
C35 0.1518(13) 0.1071(11) 0.1753(12) 0.0683(9) 0.0716(10) 0.0104(10)
C36 0.1781(11) 0.244(2) 0.1700(12) -0.0041(14) 0.1211(7) -0.0639(13)
C39 0.1315(11) 0.1179(11) 0.1665(12) 0.0590(9) 0.0491(9) -0.0331(9)
C2AA 0.2192(14) 0.0997(10) 0.1142(9) 0.0303(8) 0.0928(8) 0.0600(10)
C4AA 0.1498(10) 0.1932(18) 0.2675(18) -0.0542(16) 0.1327(9) -0.0907(10)
C3AA 0.1934(11) 0.1149(12) 0.2121(11) 0.0705(9) 0.1502(7) 0.0426(10)
C7AA 0.1966(14) 0.1071(14) 0.418(2) -0.0712(15) 0.2008(12) -0.0171(12)
C8AA 0.1870(18) 0.1300(13) 0.1440(15) 0.0402(12) 0.0244(14) 0.0659(12)
C5AA 0.2091(11) 0.1400(15) 0.1927(11) 0.0237(11) 0.1496(7) 0.0551(11)
C9AA 0.0915(11) 0.1431(14) 0.1350(13) -0.0455(11) 0.0021(10) 0.0079(11)
C0BA 0.1492(13) 0.0817(9) 0.1711(14) -0.0409(9) 0.0598(10) 0.0031(10)
C1BA 0.258(2) 0.1536(18) 0.1199(12) 0.0354(13) 0.0759(13) 0.0239(18)
C34 0.1552(13) 0.1229(13) 0.264(2) -0.0337(14) 0.0973(12) 0.0420(10)
C37 0.0971(11) 0.2790(19) 0.2474(17) -0.1565(12) 0.0317(10) 0.0450(11)
C3BA 0.1676(12) 0.253(3) 0.2120(15) -0.0432(18) 0.1272(9) -0.0796(14)
C5BA 0.361(2) 0.2016(19) 0.1312(10) -0.0843(11) 0.1452(11) -0.1209(18)
C4BA 0.1934(12) 0.285(3) 0.2479(14) 0.0768(16) 0.1634(8) -0.0062(15)
C9BA 0.2786(18) 0.1622(14) 0.1242(12) -0.0147(11) 0.0774(11) -0.1327(11)
C7BA 0.2256(10) 0.1423(18) 0.3837(16) -0.0037(15) 0.2493(8) 0.0018(12)
C6BA 0.319(2) 0.1657(14) 0.1281(11) -0.0583(9) 0.0652(12) 0.0967(13)
C8BA 0.1569(13) 0.274(2) 0.2111(18) 0.0907(13) 0.0416(11) -0.1097(11)
C2CA 0.2488(16) 0.299(3) 0.1731(12) 0.0094(16) 0.1432(9) -0.0885(17)
C1CA 0.446(5) 0.284(3) 0.1760(19) -0.1331(16) 0.097(2) -0.187(3)
C0CA 0.2881(19) 0.237(3) 0.2157(14) 0.0496(18) 0.1850(10) 0.041(2)
C5CA 0.1964(14) 0.223(3) 0.2440(16) -0.0251(17) 0.1554(9) 0.0190(16)
C6CA 0.193(2) 0.1501(17) 0.1926(19) -0.0706(14) 0.0387(16) 0.0175(16)
C3CA 0.246(2) 0.333(4) 0.0789(9) -0.0237(16) 0.0688(11) -0.083(2)
C4CA 0.2373(12) 0.201(3) 0.425(2) 0.022(2) 0.2633(9) 0.0166(16)
C7CA 0.1400(11) 0.235(2) 0.2549(19) 0.0607(15) 0.0920(10) -0.0696(11)
C8CA 0.2356(17) 0.194(2) 0.1570(12) -0.0149(14) 0.1303(9) -0.0135(17)
C9CA 0.2089(16) 0.198(3) 0.263(2) 0.0230(19) 0.1563(12) 0.0079(18)
C1DA 0.2184(18) 0.1608(16) 0.1817(13) -0.0803(11) 0.1093(11) -0.0177(14)
C0DA 0.1525(13) 0.1830(18) 0.538(3) -0.1584(17) 0.1675(14) 0.0014(12)
C3DA 0.315(2) 0.179(2) 0.1992(15) 0.0056(17) 0.1706(12) -0.007(2)
C2DA 0.300(2) 0.252(2) 0.1980(14) 0.1266(14) 0.1627(12) 0.119(2)
C4DA 0.2011(11) 0.203(2) 0.3895(17) -0.1474(14) 0.2254(8) -0.0692(13)
C5DA 0.2296(19) 0.1145(13) 0.394(3) 0.1029(13) 0.1728(15) 0.0060(13)
C41 0.314(2) 0.181(2) 0.1471(13) 0.0243(15) 0.1325(12) 0.048(2)
C42 0.1990(17) 0.1566(14) 0.291(2) 0.0939(12) 0.0778(14) -0.0664(11)
C44 0.2310(14) 0.246(3) 0.3236(18) -0.0976(19) 0.2128(10) -0.0474(18)
C45 0.364(2) 0.243(3) 0.2866(18) -0.017(2) 0.2491(12) -0.071(2)
C46 0.295(2) 0.231(3) 0.329(2) 0.108(2) 0.2310(13) 0.069(2)
C47 0.180(2) 0.2461(19) 0.343(2) 0.2082(14) 0.068(2) 0.0509(18)
C48 0.1353(12) 0.1496(17) 0.456(3) -0.0953(18) 0.1465(13) 0.0037(12)
C49 0.1684(15) 0.1536(16) 0.475(4) -0.135(2) 0.1653(17) -0.0799(13)
C50 0.228(2) 0.318(4) 0.1161(13) 0.0301(19) 0.0798(13) 0.008(3)
C8DA 0.1437(11) 0.181(2) 0.446(3) 0.005(2) 0.1755(11) -0.0471(12)
C6DA 0.180(2) 0.279(3) 0.1373(16) 0.0858(17) -0.0149(17) -0.016(2)
C0EA 0.1336(19) 0.582(4) 0.2252(16) -0.2803(15) 0.0222(15) -0.081(2)
C7DA 0.1651(16) 0.380(5) 0.228(2) 0.008(3) 0.1189(13) -0.010(2)
C5EA 0.357(4) 0.181(2) 0.224(2) -0.1157(15) 0.077(2) -0.032(3)
C3EA 0.428(4) 0.1866(18) 0.1523(18) 0.0680(15) 0.078(2) 0.1650(19)
C9DA 0.321(2) 0.281(3) 0.1790(12) -0.0443(18) 0.1826(10) -0.041(2)
C4EA 0.1135(12) 0.292(3) 0.364(3) 0.163(2) 0.1151(13) 0.0611(16)
C2EA 0.2192(13) 0.634(3) 0.175(2) -0.104(2) 0.0638(14) -0.3115(13)
C6EA 0.1992(16) 0.2022(16) 0.3174(17) -0.1602(11) 0.1461(11) -0.0261(13)
C5FA 0.243(3) 0.258(2) 0.260(2) 0.1522(18) 0.093(2) 0.119(2)
C7FA 0.272(3) 0.245(2) 0.635(6) 0.263(2) -0.129(4) -0.135(2)
C1FA 0.339(3) 0.232(3) 0.2184(18) 0.1102(16) 0.1404(17) 0.013(2)
C0FA 0.3736(14) 0.217(3) 0.3975(15) 0.0954(17) 0.3410(8) 0.0856(17)
C8FA 0.481(5) 0.1498(17) 0.256(3) -0.1028(17) 0.112(3) -0.125(2)
C8EA 0.228(3) 0.196(2) 0.175(2) 0.047(2) -0.013(2) 0.036(2)
C7EA 0.396(4) 0.1006(13) 0.185(2) -0.0432(13) 0.048(2) 0.0691(18)
C3FA 0.402(4) 0.1416(17) 0.384(4) -0.046(2) 0.134(3) 0.1223(17)
C6FA 0.1656(18) 0.196(2) 0.311(4) 0.013(2) 0.025(2) -0.0953(15)
C4FA 0.375(5) 0.367(4) 0.161(2) 0.114(2) 0.010(3) 0.158(3)
C2FA 0.2793(17) 0.1358(16) 0.639(3) -0.1387(17) 0.3181(14) -0.0317(14)
C7GA 0.1103(15) 0.354(4) 0.224(3) 0.050(3) 0.0251(17) 0.0807(19)
C4GA 0.2240(18) 0.225(2) 0.489(3) 0.1976(16) 0.2187(14) 0.0429(16)
C5GA 0.174(2) 0.2327(15) 0.472(3) 0.2597(12) 0.0832(18) 0.0096(15)
C0HA 0.317(3) 0.431(3) 0.2582(15) -0.2680(13) 0.1446(17) -0.152(3)
C3GA 0.444(5) 0.1709(18) 0.1917(19) 0.1192(13) 0.006(3) 0.008(3)
C0GA 0.352(3) 0.199(2) 0.353(2) -0.1332(17) 0.2396(16) -0.053(2)
C2GA 0.331(2) 0.191(2) 0.437(3) 0.1449(19) 0.2752(16) 0.072(2)
C9GA 0.314(3) 0.276(2) 0.3190(19) -0.1832(15) 0.1887(15) -0.038(2)
C9FA 0.440(4) 0.1583(19) 0.297(2) -0.1206(15) 0.202(2) -0.058(2)
C8GA 0.499(4) 0.280(2) 0.176(2) 0.1188(16) 0.096(3) 0.251(2)
C6GA 0.394(4) 0.1864(18) 0.277(3) 0.1113(17) -0.006(3) -0.1409(19)
C1HA 0.204(3) 0.574(3) 0.425(2) -0.4000(17) 0.1244(19) -0.089(3)
C3HA 0.220(3) 0.302(2) 0.356(2) -0.2552(14) -0.012(2) 0.013(2)
C2HA 0.281(3) 0.348(3) 0.2766(18) 0.2226(15) 0.1623(16) 0.141(2)
C8HA 0.1946(16) 0.285(4) 0.420(3) 0.066(3) 0.2040(14) 0.061(2)
C6HA 0.553(4) 0.245(3) 0.2108(15) -0.0642(18) 0.2482(14) -0.006(3)
C7HA 0.372(4) 0.591(3) 0.388(2) -0.4000(16) 0.221(2) -0.226(3)
C9HA 0.379(4) 0.236(2) 0.1139(16) 0.0436(16) 0.011(2) 0.147(2)
C1IA 0.418(2) 0.264(3) 0.2733(15) 0.0462(18) 0.2732(10) -0.011(2)
C0IA 0.181(3) 0.546(6) 0.219(3) 0.111(4) -0.039(2) -0.134(3)
C5IA 0.140(3) 0.789(10) 0.652(8) -0.355(7) 0.050(4) 0.029(5)
C8IA 0.384(4) 0.676(7) 0.1639(17) -0.151(2) 0.1050(18) 0.113(4)
C3IA 0.320(5) 0.361(3) 0.410(3) 0.282(2) -0.072(3) -0.101(3)
C4IA 0.441(6) 0.198(2) 0.309(3) 0.1669(16) -0.136(3) -0.086(3)
C2IA 0.362(5) 0.323(3) 0.289(3) -0.193(2) 0.046(3) -0.067(4)
C6IA 0.575(2) 0.172(3) 0.859(3) -0.157(3) 0.6173(16) -0.135(2)
C3JA 0.210(3) 0.414(3) 0.582(3) 0.3749(18) 0.094(2) -0.015(2)
C7JA 0.453(6) 0.1192(16) 0.289(3) -0.0962(16) 0.035(4) 0.038(3)
C8JA 0.337(4) 0.462(6) 0.1378(17) -0.105(2) 0.1006(19) -0.105(4)
C55 0.377(3) 0.328(4) 0.588(4) 0.236(3) 0.333(2) 0.116(3)
C58 0.544(7) 0.243(3) 0.249(3) 0.198(2) 0.261(3) 0.225(4)
C63 0.188(2) 0.656(6) 0.1138(16) -0.089(3) 0.0494(15) -0.178(3)
C65 0.512(8) 0.664(8) 0.1283(18) -0.180(3) -0.054(3) -0.026(7)
C67 0.814(8) 0.455(5) 0.150(3) -0.031(3) -0.022(4) -0.400(4)
C135 0.1385(11) 0.1811(15) 0.1486(10) -0.0878(9) 0.0808(7) -0.0448(12)
C179 0.430(3) 0.351(3) 0.3017(19) -0.2054(19) 0.2746(14) -0.250(2)
C6AA 0.751(7) 0.156(2) 0.415(5) 0.016(3) 0.262(4) -0.177(3)
C7 0.190(3) 0.197(3) 0.824(10) 0.174(4) 0.079(4) -0.004(3)
C0JA 0.889(11) 0.259(4) 0.554(7) -0.209(4) 0.368(7) -0.237(5)
C20 0.3000(17) 0.217(2) 0.510(3) -0.105(2) 0.2822(16) -0.1522(15)
C9IA 0.636(7) 0.142(2) 0.387(5) -0.100(3) -0.199(5) 0.145(3)
C1GA 0.521(4) 0.491(5) 0.514(4) -0.035(4) 0.176(3) -0.032(4)
C97 0.0739(12) 0.409(4) 0.212(2) -0.139(2) -0.0178(14) 0.0379(18)
C125 0.3621(19) 0.474(4) 0.3420(17) -0.160(2) 0.2546(12) -0.2837(18)
C128 0.406(2) 0.633(6) 0.3229(17) 0.161(2) 0.2657(12) -0.076(3)
C176 0.198(2) 0.312(5) 0.632(7) 0.013(5) 0.191(3) -0.085(2)
C2 0.0924(15) 0.384(5) 0.307(4) -0.096(3) 0.016(2) -0.046(2)

loop_
_atom_type_symbol
_atom_type_description
_atom_type_scat_dispersion_real
_atom_type_scat_dispersion_imag
_atom_type_scat_source
C C 0.0033 0.0016 'International Tables Vol C Tables 4.2.6.8 and 6.1.1.4'
H H 0.0000 0.0000 'International Tables Vol C Tables 4.2.6.8 and 6.1.1.4'
O O 0.0106 0.0060 'International Tables Vol C Tables 4.2.6.8 and 6.1.1.4'
Ti Ti 0.2776 0.4457 'International Tables Vol C Tables 4.2.6.8 and 6.1.1.4'

loop_
_geom_angle_atom_site_label_1
_geom_angle_atom_site_label_2
_geom_angle_atom_site_label_3
_geom_angle
O47 Ti1 O8 89.12(4)
O47 Ti1 O1 96.31(4)
O8 Ti1 O1 97.86(3)
O47 Ti1 O23 95.19(3)
O8 Ti1 O23 168.55(4)
O1 Ti1 O23 92.21(3)
O47 Ti1 O51 90.39(4)
O8 Ti1 O51 86.90(4)
O1 Ti1 O51 171.81(3)
O23 Ti1 O51 82.48(4)
O47 Ti1 O3 161.30(4)
O8 Ti1 O3 72.84(3)
O1 Ti1 O3 91.14(3)
O23 Ti1 O3 101.65(3)
O51 Ti1 O3 83.88(4)
O47 Ti1 Ti6 123.67(3)
O8 Ti1 Ti6 36.43(3)
O1 Ti1 Ti6 102.90(2)
O23 Ti1 Ti6 135.50(3)
O51 Ti1 Ti6 77.02(3)
O3 Ti1 Ti6 37.66(2)
O38 Ti2 O28 101.89(4)
O38 Ti2 O16 107.31(4)
O28 Ti2 O16 150.76(4)
O38 Ti2 O1 92.87(3)
O28 Ti2 O1 83.21(3)
O16 Ti2 O1 96.73(3)
O38 Ti2 O24 88.47(4)
O28 Ti2 O24 91.67(4)
O16 Ti2 O24 87.57(4)
O1 Ti2 O24 174.88(4)
O38 Ti2 O4 172.07(3)
O28 Ti2 O4 76.21(3)
O16 Ti2 O4 74.64(3)
O1 Ti2 O4 94.52(3)
O24 Ti2 O4 83.91(3)
O38 Ti2 Ti3 94.18(3)
O28 Ti2 Ti3 42.61(2)
O16 Ti2 Ti3 134.40(2)
O1 Ti2 Ti3 41.22(3)
O24 Ti2 Ti3 133.76(3)
O4 Ti2 Ti3 89.52(2)
O38 Ti2 Ti4 138.41(3)
O28 Ti2 Ti4 37.57(2)
O16 Ti2 Ti4 113.39(3)
O1 Ti2 Ti4 90.63(3)
O24 Ti2 Ti4 85.09(3)
O4 Ti2 Ti4 38.75(2)
Ti3 Ti2 Ti4 63.015(11)
O38 Ti2 Ti5 142.89(3)
O28 Ti2 Ti5 113.10(3)
O16 Ti2 Ti5 38.22(3)
O1 Ti2 Ti5 102.84(2)
O24 Ti2 Ti5 78.85(3)
O4 Ti2 Ti5 37.18(2)
Ti3 Ti2 Ti5 119.738(14)
Ti4 Ti2 Ti5 75.542(18)
O7 Ti3 O5 96.66(4)
O7 Ti3 O1 98.31(4)
O5 Ti3 O1 97.25(4)
O7 Ti3 O28 169.80(3)
O5 Ti3 O28 93.47(3)
O1 Ti3 O28 79.15(3)
O7 Ti3 O13 94.28(4)
O5 Ti3 O13 90.86(4)
O1 Ti3 O13 164.11(4)
O28 Ti3 O13 86.77(4)
O7 Ti3 O6 93.23(3)
O5 Ti3 O6 167.76(4)
O1 Ti3 O6 88.41(3)
O28 Ti3 O6 76.89(3)
O13 Ti3 O6 81.21(3)
O7 Ti3 Ti2 139.04(3)
O5 Ti3 Ti2 91.67(3)
O1 Ti3 Ti2 40.76(2)
O28 Ti3 Ti2 38.96(3)
O13 Ti3 Ti2 125.72(3)
O6 Ti3 Ti2 85.53(2)
O7 Ti3 Ti4 134.56(3)
O5 Ti3 Ti4 127.60(3)
O1 Ti3 Ti4 86.95(2)
O28 Ti3 Ti4 35.93(3)
O13 Ti3 Ti4 77.29(3)
O6 Ti3 Ti4 41.57(2)
Ti2 Ti3 Ti4 59.078(15)
O57 Ti4 O4 100.74(4)
O57 Ti4 O28 102.93(4)
O4 Ti4 O28 84.18(4)
O57 Ti4 O48 89.78(4)
O4 Ti4 O48 168.34(4)
O28 Ti4 O48 88.59(4)
O57 Ti4 O36 90.48(4)
O4 Ti4 O36 98.61(4)
O28 Ti4 O36 165.60(4)
O48 Ti4 O36 86.22(4)
O57 Ti4 O6 169.82(4)
O4 Ti4 O6 89.28(4)
O28 Ti4 O6 79.67(3)
O48 Ti4 O6 80.41(4)
O36 Ti4 O6 86.22(3)
O57 Ti4 Ti2 103.64(4)
O4 Ti4 Ti2 47.00(3)
O28 Ti4 Ti2 37.30(3)
O48 Ti4 Ti2 125.72(3)
O36 Ti4 Ti2 144.32(3)
O6 Ti4 Ti2 84.46(3)
O57 Ti4 Ti3 138.86(3)
O4 Ti4 Ti3 91.22(3)
O28 Ti4 Ti3 38.90(2)
O48 Ti4 Ti3 77.45(3)
O36 Ti4 Ti3 126.71(3)
O6 Ti4 Ti3 41.42(2)
Ti2 Ti4 Ti3 57.908(11)
O12 Ti5 O4 100.80(4)
O12 Ti5 O16 99.59(4)
O4 Ti5 O16 84.15(4)
O12 Ti5 O41 93.75(4)
O4 Ti5 O41 93.36(4)
O16 Ti5 O41 166.66(4)
O12 Ti5 O33 91.34(4)
O4 Ti5 O33 167.70(4)
O16 Ti5 O33 91.90(4)
O41 Ti5 O33 87.80(4)
O12 Ti5 O46 169.83(4)
O4 Ti5 O46 88.35(4)
O16 Ti5 O46 85.66(4)
O41 Ti5 O46 81.16(4)
O33 Ti5 O46 79.72(4)
O12 Ti5 Ti2 110.46(3)
O4 Ti5 Ti2 46.52(3)
O16 Ti5 Ti2 38.52(3)
O41 Ti5 Ti2 135.20(3)
O33 Ti5 Ti2 126.92(3)
O46 Ti5 Ti2 79.07(3)
O10 Ti6 O8 101.59(4)
O10 Ti6 O3 100.42(4)
O8 Ti6 O3 78.24(4)
O10 Ti6 O32 93.67(4)
O8 Ti6 O32 96.04(4)
O3 Ti6 O32 165.58(4)
O10 Ti6 O54 91.71(4)
O8 Ti6 O54 164.06(3)
O3 Ti6 O54 90.84(4)
O32 Ti6 O54 91.79(4)
O10 Ti6 O50 169.00(4)
O8 Ti6 O50 87.41(4)
O3 Ti6 O50 87.51(4)
O32 Ti6 O50 78.95(4)
O54 Ti6 O50 80.47(4)
O10 Ti6 Ti1 112.28(3)
O8 Ti6 Ti1 37.43(2)
O3 Ti6 Ti1 42.19(3)
O32 Ti6 Ti1 128.59(3)
O54 Ti6 Ti1 128.74(3)
O50 Ti6 Ti1 78.72(3)
O47 Ti7 O7 93.49(4)
O47 Ti7 O21 95.84(4)
O7 Ti7 O21 98.59(4)
O47 Ti7 O31 167.76(3)
O7 Ti7 O31 88.92(4)
O21 Ti7 O31 95.66(4)
O47 Ti7 O15 89.13(4)
O7 Ti7 O15 170.50(4)
O21 Ti7 O15 90.22(4)
O31 Ti7 O15 86.65(4)
O47 Ti7 O19 85.13(4)
O7 Ti7 O19 88.23(3)
O21 Ti7 O19 173.03(3)
O31 Ti7 O19 82.95(4)
O15 Ti7 O19 82.89(3)
O47 Ti7 Ti10 83.00(3)
O7 Ti7 Ti10 83.41(3)
O21 Ti7 Ti10 20.57(3)
O31 Ti7 Ti10 109.21(3)
O15 Ti7 Ti10 105.99(3)
O19 Ti7 Ti10 165.01(2)
O38 Ti8 O10 96.68(4)
O38 Ti8 O9 97.63(4)
O10 Ti8 O9 93.02(4)
O38 Ti8 O44 93.77(4)
O10 Ti8 O44 92.52(4)
O9 Ti8 O44 166.65(3)
O38 Ti8 O56 88.89(4)
O10 Ti8 O56 174.43(4)
O9 Ti8 O56 86.14(4)
O44 Ti8 O56 87.16(4)
O38 Ti8 O35 172.52(4)
O10 Ti8 O35 89.80(4)
O9 Ti8 O35 85.72(4)
O44 Ti8 O35 82.17(4)
O56 Ti8 O35 84.65(4)
O27 Ti9 O3 97.28(4)
O27 Ti9 O16 93.01(4)
O3 Ti9 O16 89.78(4)
O27 Ti9 O34 96.04(4)
O3 Ti9 O34 91.97(4)
O16 Ti9 O34 170.48(4)
O27 Ti9 O11 89.47(4)
O3 Ti9 O11 173.22(3)
O16 Ti9 O11 89.30(4)
O34 Ti9 O11 87.87(4)
O27 Ti9 O22 171.42(4)
O3 Ti9 O22 91.26(4)
O16 Ti9 O22 87.76(4)
O34 Ti9 O22 82.85(4)
O11 Ti9 O22 81.99(4)
O21 Ti10 O2 102.26(4)
O21 Ti10 O53 95.53(4)
O2 Ti10 O53 102.39(4)
O21 Ti10 O66 98.20(4)
O2 Ti10 O66 156.30(4)
O53 Ti10 O66 87.28(5)
O21 Ti10 O43 102.46(4)
O2 Ti10 O43 85.56(5)
O53 Ti10 O43 158.37(4)
O66 Ti10 O43 78.41(5)
O21 Ti10 O18 167.13(4)
O2 Ti10 O18 75.21(4)
O53 Ti10 O18 73.04(4)
O66 Ti10 O18 87.33(4)
O43 Ti10 O18 90.00(4)
O21 Ti10 Ti15 139.47(3)
O2 Ti10 Ti15 37.21(2)
O53 Ti10 Ti15 95.29(3)
O66 Ti10 Ti15 121.24(3)
O43 Ti10 Ti15 78.81(3)
O18 Ti10 Ti15 39.56(3)
O21 Ti10 Ti18 134.32(3)
O2 Ti10 Ti18 96.46(3)
O53 Ti10 Ti18 39.41(3)
O66 Ti10 Ti18 77.22(3)
O43 Ti10 Ti18 120.38(3)
O18 Ti10 Ti18 35.70(3)
Ti15 Ti10 Ti18 69.434(17)
O21 Ti10 Ti7 21.74(3)
O2 Ti10 Ti7 88.99(3)
O53 Ti10 Ti7 81.64(3)
O66 Ti10 Ti7 114.01(3)
O43 Ti10 Ti7 118.96(3)
O18 Ti10 Ti7 146.10(3)
Ti15 Ti10 Ti7 124.464(16)
Ti18 Ti10 Ti7 120.655(15)
O6 Ti11 O19 99.72(4)
O6 Ti11 O29 100.20(4)
O19 Ti11 O29 81.27(4)
O6 Ti11 O49 93.87(4)
O19 Ti11 O49 90.59(4)
O29 Ti11 O49 164.74(4)
O6 Ti11 O14 92.90(4)
O19 Ti11 O14 167.24(3)
O29 Ti11 O14 94.76(4)
O49 Ti11 O14 90.39(4)
O6 Ti11 O55 171.40(4)
O19 Ti11 O55 86.79(4)
O29 Ti11 O55 86.27(4)
O49 Ti11 O55 80.37(4)
O14 Ti11 O55 80.84(4)
O6 Ti11 Ti13 109.07(3)
O19 Ti11 Ti13 39.04(2)
O29 Ti11 Ti13 42.94(3)
O49 Ti11 Ti13 126.19(3)
O14 Ti11 Ti13 134.01(3)
O55 Ti11 Ti13 79.53(3)
O5 Ti12 O9 101.07(4)
O5 Ti12 O45 102.96(4)
O9 Ti12 O45 79.68(4)
O5 Ti12 O59 93.71(4)
O9 Ti12 O59 89.29(4)
O45 Ti12 O59 161.46(4)
O5 Ti12 O62 90.87(4)
O9 Ti12 O62 166.52(4)
O45 Ti12 O62 91.65(4)
O59 Ti12 O62 96.22(4)
O5 Ti12 O70 168.54(5)
O9 Ti12 O70 87.76(4)
O45 Ti12 O70 85.69(4)
O59 Ti12 O70 78.97(4)
O62 Ti12 O70 81.26(5)
O5 Ti12 Ti16 113.03(3)
O9 Ti12 Ti16 40.12(3)
O45 Ti12 Ti16 40.67(3)
O59 Ti12 Ti16 124.59(3)
O62 Ti12 Ti16 128.85(3)
O70 Ti12 Ti16 78.44(4)
O19 Ti13 O23 101.02(3)
O19 Ti13 O25 158.37(4)
O23 Ti13 O25 82.73(4)
O19 Ti13 O42 92.66(4)
O23 Ti13 O42 93.12(4)
O25 Ti13 O42 108.49(4)
O19 Ti13 O29 78.35(4)
O23 Ti13 O29 99.83(4)
O25 Ti13 O29 80.03(4)
O42 Ti13 O29 165.40(4)
O19 Ti13 O39 88.88(4)
O23 Ti13 O39 168.82(4)
O25 Ti13 O39 89.97(4)
O42 Ti13 O39 81.13(4)
O29 Ti13 O39 87.15(4)
O19 Ti13 Ti11 38.67(3)
O23 Ti13 Ti11 109.14(3)
O25 Ti13 Ti11 119.88(3)
O42 Ti13 Ti11 128.34(3)
O29 Ti13 Ti11 40.35(2)
O39 Ti13 Ti11 81.84(3)
O19 Ti13 Ti17 118.56(3)
O23 Ti13 Ti17 92.24(3)
O25 Ti13 Ti17 39.82(3)
O42 Ti13 Ti17 146.59(3)
O29 Ti13 Ti17 40.22(2)
O39 Ti13 Ti17 87.48(3)
Ti11 Ti13 Ti17 80.214(11)
O19 Ti13 Ti14 139.00(3)
O23 Ti13 Ti14 40.57(2)
O25 Ti13 Ti14 42.32(3)
O42 Ti13 Ti14 101.42(4)
O29 Ti13 Ti14 92.83(3)
O39 Ti13 Ti14 131.04(3)
Ti11 Ti13 Ti14 126.006(14)
Ti17 Ti13 Ti14 63.565(16)
O37 Ti14 O27 100.38(5)
O37 Ti14 O23 101.95(4)
O27 Ti14 O23 94.73(4)
O37 Ti14 O60 88.69(5)
O27 Ti14 O60 97.31(4)
O23 Ti14 O60 162.24(5)
O37 Ti14 O25 92.31(5)
O27 Ti14 O25 166.22(4)
O23 Ti14 O25 77.27(4)
O60 Ti14 O25 88.24(4)
O37 Ti14 O12 165.10(4)
O27 Ti14 O12 91.85(4)
O23 Ti14 O12 85.33(4)
O60 Ti14 O12 81.29(4)
O25 Ti14 O12 76.48(4)
O37 Ti14 Ti13 96.67(4)
O27 Ti14 Ti13 132.54(3)
O23 Ti14 Ti13 38.20(3)
O60 Ti14 Ti13 127.18(4)
O25 Ti14 Ti13 39.22(2)
O12 Ti14 Ti13 80.94(3)
O37 Ti14 Ti17 125.91(4)
O27 Ti14 Ti17 132.79(3)
O23 Ti14 Ti17 85.15(3)
O60 Ti14 Ti17 77.09(4)
O25 Ti14 Ti17 36.43(3)
O12 Ti14 Ti17 40.99(2)
Ti13 Ti14 Ti17 57.483(12)
O2 Ti15 O17 96.42(4)
O2 Ti15 O18 85.43(4)
O17 Ti15 O18 99.33(4)
O2 Ti15 O58 89.85(4)
O17 Ti15 O58 167.93(5)
O18 Ti15 O58 91.42(4)
O2 Ti15 O40 96.23(4)
O17 Ti15 O40 87.03(4)
O18 Ti15 O40 173.23(4)
O58 Ti15 O40 82.03(5)
O2 Ti15 O26 174.95(4)
O17 Ti15 O26 86.97(4)
O18 Ti15 O26 90.34(4)
O58 Ti15 O26 87.49(4)
O40 Ti15 O26 87.66(5)
O2 Ti15 Ti10 37.76(3)
O17 Ti15 Ti10 110.23(3)
O18 Ti15 Ti10 49.51(3)
O58 Ti15 Ti10 80.95(3)
O40 Ti15 Ti10 130.33(3)
O26 Ti15 Ti10 137.40(4)
O2 Ti15 Ti16 107.18(3)
O17 Ti15 Ti16 20.98(2)
O18 Ti15 Ti16 82.28(3)
O58 Ti15 Ti16 161.20(3)
O40 Ti15 Ti16 103.41(3)
O26 Ti15 Ti16 74.90(3)
Ti10 Ti15 Ti16 107.486(14)
O17 Ti16 O9 101.76(4)
O17 Ti16 O45 93.81(4)
O9 Ti16 O45 79.73(4)
O17 Ti16 O52 95.59(5)
O9 Ti16 O52 90.87(5)
O45 Ti16 O52 167.89(5)
O17 Ti16 O68 88.73(4)
O9 Ti16 O68 169.49(4)
O45 Ti16 O68 99.23(5)
O52 Ti16 O68 88.62(5)
O17 Ti16 O73 168.75(5)
O9 Ti16 O73 89.48(4)
O45 Ti16 O73 88.66(5)
O52 Ti16 O73 83.59(5)
O68 Ti16 O73 80.04(5)
O17 Ti16 Ti12 107.48(4)
O9 Ti16 Ti12 39.78(3)
O45 Ti16 Ti12 41.05(3)
O52 Ti16 Ti12 128.03(4)
O68 Ti16 Ti12 136.29(4)
O73 Ti16 Ti12 81.48(4)
O17 Ti16 Ti15 22.20(3)
O9 Ti16 Ti15 117.83(3)
O45 Ti16 Ti15 82.19(3)
O52 Ti16 Ti15 109.14(4)
O68 Ti16 Ti15 72.13(3)
O73 Ti16 Ti15 148.76(3)
Ti12 Ti16 Ti15 109.152(15)
O63 Ti17 O29 99.40(5)
O63 Ti17 O25 101.68(5)
O29 Ti17 O25 82.04(4)
O63 Ti17 O20 89.76(5)
O29 Ti17 O20 97.27(4)
O25 Ti17 O20 168.51(4)
O63 Ti17 O65 90.75(5)
O29 Ti17 O65 167.94(5)
O25 Ti17 O65 89.58(5)
O20 Ti17 O65 89.21(5)
O63 Ti17 O12 172.35(4)
O29 Ti17 O12 88.17(4)
O25 Ti17 O12 80.30(4)
O20 Ti17 O12 88.22(4)
O65 Ti17 O12 81.85(4)
O63 Ti17 Ti13 103.39(4)
O29 Ti17 Ti13 42.36(3)
O25 Ti17 Ti13 39.69(3)
O20 Ti17 Ti13 138.64(3)
O65 Ti17 Ti13 128.85(4)
O12 Ti17 Ti13 82.90(3)
O63 Ti17 Ti14 137.92(4)
O29 Ti17 Ti14 90.44(3)
O25 Ti17 Ti14 39.09(3)
O20 Ti17 Ti14 129.67(3)
O65 Ti17 Ti14 77.62(4)
O12 Ti17 Ti14 42.22(3)
Ti13 Ti17 Ti14 58.952(11)
O30 Ti18 O18 102.70(5)
O30 Ti18 O45 96.08(4)
O18 Ti18 O45 100.05(4)
O30 Ti18 O69 93.44(5)
O18 Ti18 O69 161.16(4)
O45 Ti18 O69 87.66(4)
O30 Ti18 O67 89.28(5)
O18 Ti18 O67 90.21(4)
O45 Ti18 O67 167.04(5)
O69 Ti18 O67 80.23(5)
O30 Ti18 O53 174.05(5)
O18 Ti18 O53 77.81(4)
O45 Ti18 O53 89.63(3)
O69 Ti18 O53 85.14(4)
O67 Ti18 O53 84.79(4)
O30 Ti18 Ti10 142.38(4)
O18 Ti18 Ti10 44.06(3)
O45 Ti18 Ti10 105.65(3)
O69 Ti18 Ti10 117.36(3)
O67 Ti18 Ti10 76.32(3)
O53 Ti18 Ti10 35.99(3)
Ti1 O1 Ti2 127.63(4)
Ti1 O1 Ti3 133.40(4)
Ti2 O1 Ti3 98.01(3)
Ti15 O2 Ti10 105.03(4)
Ti9 O3 Ti6 132.79(5)
Ti9 O3 Ti1 126.78(4)
Ti6 O3 Ti1 100.16(4)
Ti5 O4 Ti4 164.99(5)
Ti5 O4 Ti2 96.30(4)
Ti4 O4 Ti2 94.25(3)
Ti12 O5 Ti3 160.69(5)
Ti11 O6 Ti3 128.87(5)
Ti11 O6 Ti4 133.19(4)
Ti3 O6 Ti4 97.01(3)
Ti3 O7 Ti7 140.28(5)
Ti6 O8 Ti1 106.14(4)
Ti12 O9 Ti16 100.10(4)
Ti12 O9 Ti8 128.90(5)
Ti16 O9 Ti8 130.94(5)
Ti6 O10 Ti8 148.40(6)
C81 O11 Ti9 129.16(10)
Ti5 O12 Ti17 132.03(6)
Ti5 O12 Ti14 130.66(5)
Ti17 O12 Ti14 96.79(3)
C25 O13 Ti3 129.13(8)
C61 O14 Ti11 129.61(10)
C77 O15 Ti7 131.29(9)
Ti5 O16 Ti9 127.24(4)
Ti5 O16 Ti2 103.25(4)
Ti9 O16 Ti2 128.83(4)
Ti16 O17 Ti15 136.81(5)
Ti15 O18 Ti18 136.44(5)
Ti15 O18 Ti10 90.94(3)
Ti18 O18 Ti10 100.24(4)
Ti11 O19 Ti13 102.29(4)
Ti11 O19 Ti7 128.98(4)
Ti13 O19 Ti7 127.58(5)
C82 O20 Ti17 136.65(11)
Ti10 O21 Ti7 137.70(5)
C22 O22 Ti9 177.56(10)
Ti13 O23 Ti14 101.24(4)
Ti13 O23 Ti1 124.50(4)
Ti14 O23 Ti1 133.59(5)
C64 O24 Ti2 129.72(8)
Ti13 O25 Ti17 100.50(5)
Ti13 O25 Ti14 98.47(4)
Ti17 O25 Ti14 104.49(4)
C27 O26 Ti15 127.89(11)
Ti9 O27 Ti14 145.20(5)
Ti2 O28 Ti4 105.13(3)
Ti2 O28 Ti3 98.43(4)
Ti4 O28 Ti3 105.16(4)
Ti11 O29 Ti17 162.81(6)
Ti11 O29 Ti13 96.71(4)
Ti17 O29 Ti13 97.42(4)
C6DA O30 Ti18 159.45(16)
C72 O31 Ti7 129.72(9)
C74 O32 Ti6 151.11(9)
C81 O33 Ti5 134.90(9)
C75 O34 Ti9 129.60(8)
C0AA O35 Ti8 124.88(9)
C61 O36 Ti4 136.92(9)
C1CA O37 Ti14 148.0(2)
Ti8 O38 Ti2 173.53(5)
C6 O39 Ti13 125.99(9)
C74 O40 Ti15 135.89(10)
C82 O41 Ti5 128.81(9)
C77 O42 Ti13 131.94(10)
C30 O43 Ti10 129.32(9)
C22 O44 Ti8 129.53(9)
Ti18 O45 Ti16 127.51(5)
Ti18 O45 Ti12 132.59(6)
Ti16 O45 Ti12 98.27(4)
C64 O46 Ti5 126.77(8)
Ti1 O47 Ti7 145.21(5)
C25 O48 Ti4 129.77(10)
C72 O49 Ti11 134.53(10)
C91 O50 Ti6 125.55(9)
C91 O51 Ti1 132.59(8)
C0AA O52 Ti16 134.28(12)
Ti10 O53 Ti18 104.60(4)
C75 O54 Ti6 134.43(10)
C6 O55 Ti11 125.80(10)
C76 O56 Ti8 126.78(9)
C6BA O57 Ti4 162.42(13)
C30 O58 Ti15 124.86(11)
C76 O59 Ti12 135.08(11)
C78 O60 Ti14 131.50(11)
O36 C61 O14 125.39(15)
O36 C61 C33 119.65(13)
O14 C61 C33 114.96(13)
C80 O62 Ti12 133.65(10)
C4EA O63 Ti17 159.82(16)
O46 C64 O24 125.00(12)
O46 C64 C2BA 118.80(12)
O24 C64 C2BA 116.06(12)
C78 O65 Ti17 128.66(10)
C28 O66 Ti10 130.67(9)
C28 O67 Ti18 129.51(10)
C27 O68 Ti16 131.41(9)
C80 O69 Ti18 138.61(10)
C9AA O70 Ti12 127.13(12)
O49 C72 O31 124.47(14)
O49 C72 C3AA 119.08(15)
O31 C72 C3AA 116.43(14)
C9AA O73 Ti16 127.51(11)
O40 C74 O32 125.25(14)
O40 C74 C5AA 118.73(15)
O32 C74 C5AA 116.01(15)
O54 C75 O34 125.35(14)
O54 C75 C19 116.78(13)
O34 C75 C19 117.87(12)
O56 C76 O59 123.97(14)
O56 C76 C32 118.59(15)
O59 C76 C32 117.44(15)
O15 C77 O42 124.89(13)
O15 C77 C40 118.82(13)
O42 C77 C40 116.13(14)
O60 C78 O65 125.01(14)
O60 C78 C8AA 116.10(18)
O65 C78 C8AA 118.88(18)
O62 C80 O69 126.09(16)
O62 C80 C2AA 119.58(15)
O69 C80 C2AA 114.31(14)
O33 C81 O11 124.82(13)
O33 C81 C35 116.12(15)
O11 C81 C35 119.05(16)
O20 C82 O41 125.31(14)
O20 C82 C24 119.32(14)
O41 C82 C24 115.29(12)
O50 C91 O51 125.00(12)
O50 C91 C135 119.87(15)
O51 C91 C135 115.13(13)
O55 C6 O39 126.53(13)
O55 C6 C1AA 114.77(18)
O39 C6 C1AA 118.70(16)
O35 C0AA O52 124.36(16)
O35 C0AA C38 119.32(16)
O52 C0AA C38 116.24(16)
C8CA C19 C75 106.98(16)
C8CA C19 C36 109.54(18)
C75 C19 C36 113.26(13)
O22 C22 O44 125.66(14)
O22 C22 C39 120.45(12)
O44 C22 C39 113.88(12)
C2CA C23 C3CA 107.0(2)
C2CA C23 C25 110.79(14)
C3CA C23 C25 110.15(18)
C0DA C24 C7AA 113.02(18)
C0DA C24 C82 117.72(18)
C7AA C24 C82 116.67(18)
O48 C25 O13 125.80(14)
O48 C25 C23 116.14(15)
O13 C25 C23 118.05(14)
O26 C27 O68 125.78(15)
O26 C27 C37 120.60(17)
O68 C27 C37 113.53(15)
O66 C28 O67 126.13(15)
O66 C28 C29 115.49(13)
O67 C28 C29 118.35(14)
C4DA C33 C7BA 115.02(19)
C4DA C33 C61 115.80(15)
C7BA C33 C61 115.20(16)
C4AA C38 C0AA 110.98(19)
C4AA C38 C3BA 109.8(2)
C0AA C38 C3BA 104.54(14)
C3HA C40 C7EA 120.0(2)
C3HA C40 C77 114.7(2)
C7EA C40 C77 114.46(17)
C1 C1AA C6 113.8(3)
C1 C1AA C125 132.9(3)
C6 C1AA C125 113.23(19)
C1 C1AA C20 82.4(3)
C6 C1AA C20 102.13(16)
C125 C1AA C20 85.7(2)
C47 C29 C4GA 118.1(2)
C47 C29 C28 114.96(19)
C4GA C29 C28 109.13(18)
O43 C30 O58 125.40(14)
O43 C30 C0BA 116.85(15)
O58 C30 C0BA 117.76(17)
C1HA C32 C1DA 122.2(2)
C1HA C32 C76 116.7(2)
C1DA C32 C76 112.92(16)
C5GA C35 C4IA 108.0(3)
C5GA C35 C81 119.21(19)
C4IA C35 C81 114.02(19)
C19 C36 C4BA 109.23(15)
C42 C39 C22 119.98(16)
C42 C39 C7CA 115.7(2)
C22 C39 C7CA 111.25(16)
C9CA C2AA C1BA 113.13(18)
C9CA C2AA C80 112.14(16)
C1BA C2AA C80 109.41(18)
C15 C4AA C38 110.8(3)
C2GA C3AA C2HA 119.0(2)
C2GA C3AA C72 114.97(18)
C2HA C3AA C72 110.2(2)
C24 C7AA C2FA 115.1(2)
C3EA C8AA C9HA 124.7(2)
C3EA C8AA C78 114.8(2)
C9HA C8AA C78 112.8(2)
C0FA C5AA C16A 125.7(3)
C0FA C5AA C74 119.7(2)
C16A C5AA C74 114.3(3)
C0FA C5AA C3 101.0(4)
C16A C5AA C3 62.3(4)
C74 C5AA C3 100.9(4)
C0FA C5AA C16 121.3(3)
C74 C5AA C16 108.3(3)
O73 C9AA O70 125.37(15)
O73 C9AA C0EA 115.09(19)
O70 C9AA C0EA 118.9(2)
C6EA C0BA C6CA 117.6(2)
C6EA C0BA C30 115.25(17)
C6CA C0BA C30 112.31(17)
C41 C1BA C2AA 110.9(2)
C48 C34 C2FA 123.1(3)
C5IA C37 C97 123.9(3)
C5IA C37 C27 113.5(2)
C97 C37 C27 121.6(2)
C5IA C37 C55 87.6(4)
C97 C37 C55 89.9(2)
C27 C37 C55 103.13(18)
C9 C2BA C49 119.6(4)
C9 C2BA C64 114.0(3)
C49 C2BA C64 114.34(18)
C7DA C3BA C38 111.97(18)
C135 C5BA C8IA 100.8(2)
C0CA C4BA C36 121.6(2)
C8BA C9BA C5DA 124.1(2)
C33 C7BA C4CA 111.5(2)
C3FA C6BA C6HA 113.2(3)
C3FA C6BA O57 112.4(2)
C6HA C6BA O57 116.9(2)
C9BA C8BA C7CA 123.6(2)
C23 C2CA C45 111.61(17)
C67 C1CA C8JA 112.9(4)
C67 C1CA O37 121.4(3)
C8JA C1CA O37 116.7(4)
C4BA C0CA C9DA 127.6(3)
C4CA C5CA C44 125.5(3)
C0BA C6CA C5EA 115.5(3)
C23 C3CA C50 112.6(2)
C5CA C4CA C7BA 121.0(3)
C39 C7CA C8BA 107.85(18)
C19 C8CA C9DA 111.4(2)
C2AA C9CA C46 108.2(2)
C32 C1DA C9GA 110.3(2)
C24 C0DA C48 114.6(2)
C50 C3DA C45 126.2(3)
C41 C2DA C46 126.6(3)
C33 C4DA C44 117.9(2)
C9BA C5DA C42 117.1(2)
C2DA C41 C1BA 120.4(2)
C39 C42 C5DA 113.04(19)
C5CA C44 C4DA 115.4(3)
C3DA C45 C2CA 116.0(3)
C2DA C46 C9CA 115.5(3)
C29 C47 C3GA 106.7(2)
C34 C48 C0DA 119.0(3)
C2BB C49 C6FA 94.6(4)
C2BA C49 C6FA 110.6(2)
C3DA C50 C3CA 115.8(2)
C15 C8DA C7DA 122.4(3)
C0IA C6DA O30 122.8(3)
C0IA C6DA C8EA 124.9(3)
O30 C6DA C8EA 112.2(2)
C63 C0EA C2EA 123.5(3)
C63 C0EA C9AA 119.3(3)
C2EA C0EA C9AA 116.7(2)
C8DA C7DA C3BA 118.7(3)
C9FA C5EA C6CA 119.4(3)
C8AA C3EA C8GA 112.0(2)
C0CA C9DA C8CA 111.53(19)
C7GA C4EA O63 122.7(3)
C7GA C4EA C8HA 126.8(3)
O63 C4EA C8HA 107.9(2)
C176 C2EA C0EA 106.9(3)
C0BA C6EA C0GA 112.3(2)
C8GA C5FA C4FA 122.8(3)
C3GA C7FA C3JA 113.5(3)
C6GA C1FA C3IA 128.5(3)
C5AA C0FA C1IA 117.0(2)
C7JA C8FA C2IA 125.1(3)
C40 C7EA C7JA 112.9(2)
C5HB C6FA C6AA 63.8(4)
C5HB C6FA C49 102.6(3)
C6AA C6FA C49 95.7(2)
C5FA C4FA C9HA 115.3(3)
C34 C2FA C7AA 120.1(2)
C29 C4GA C3JA 111.2(2)
C35 C5GA C6GA 117.1(3)
C7HA C0HA C9GA 126.3(3)
C7FA C3GA C47 119.7(3)
C9FA C0GA C6EA 114.7(3)
C3AA C2GA C128 108.9(2)
C0HA C9GA C1DA 119.0(3)
C5EA C9FA C0GA 124.1(3)
C5FA C8GA C3EA 124.8(3)
C1FA C6GA C5GA 106.4(3)
C32 C1HA C7HA 120.1(3)
C40 C3HA C2IA 119.6(3)
C3AA C2HA C4HB 111.2(4)
C3AA C2HA C58 100.4(2)
C4HB C2HA C58 28.2(3)
C0HA C7HA C1HA 114.8(3)
C8AA C9HA C4FA 111.3(2)
C57A C1IA C0FA 117.2(4)
C0FA C1IA C168 93.8(3)
C0JA C8IA C5BA 97.1(2)
C1FA C3IA C4IA 109.7(3)
C35 C4IA C3IA 120.7(3)
C3HA C2IA C8FA 111.3(3)
C55 C6IA C2 98.5(3)
C7FA C3JA C4GA 112.1(4)
C8FA C7JA C7EA 122.1(3)
C6IA C55 C37 100.2(2)
C4HB C58 C2HA 68.1(7)
C4HA C58 C2HA 103.9(3)
C0EA C63 C65 105.4(3)
C176 C65 C63 96.4(2)
C16 C57 C168 95.9(4)
C179 C135 C5BA 114.8(2)
C179 C135 C91 113.7(2)
C5BA C135 C91 117.66(17)
C179 C135 C9IA 56.2(2)
C5BA C135 C9IA 79.4(2)
C91 C135 C9IA 97.51(16)
C135 C179 C9IA 83.3(2)
C135 C179 C0JA 113.8(3)
C9IA C179 C0JA 58.4(3)
C5HA C6AA C6FA 84.5(3)
C6FA C6AA C5HB 57.8(3)
C57 C168 C1IA 71.6(3)
C8IA C0JA C9IA 98.2(4)
C8IA C0JA C179 88.7(3)
C9IA C0JA C179 55.5(3)
C7 C20 C1AA 103.6(3)
C7 C20 C1GA 101.3(3)
C1AA C20 C1GA 91.1(3)
C179 C9IA C0JA 66.1(3)
C179 C9IA C135 40.50(16)
C0JA C9IA C135 91.0(3)
C37 C97 C2 113.5(3)
C4HA C128 C2GA 120.0(2)
C2EA C176 C65 107.4(3)
C128 C4HA C58 108.7(2)
C97 C2 C6IA 92.6(2)
C8DA C15 C4AA 121.2(3)
C5AA C16 C57 95.7(4)
C5AA C16A C3 62.3(4)
C16A C3 C5AA 55.4(3)
C6FA C5HB C6AA 58.4(4)
C6FA C5HB C9A 97.4(5)
C6AA C5HB C9A 97.9(4)
C49 C2BB C9A 133.7(7)
C2BB C9A C5HB 80.1(5)
C58 C4HB C2HA 83.7(7)

loop_
_geom_bond_atom_site_label_1
_geom_bond_atom_site_label_2
_geom_bond_distance
Ti1 O47 1.7674(9)
Ti1 O8 1.9687(9)
Ti1 O1 1.9701(8)
Ti1 O23 2.0054(8)
Ti1 O51 2.0372(10)
Ti1 O3 2.1228(9)
Ti1 Ti6 3.1115(7)
Ti2 O38 1.8050(9)
Ti2 O28 1.9015(9)
Ti2 O16 1.9467(9)
Ti2 O1 1.9724(9)
Ti2 O24 2.0484(10)
Ti2 O4 2.2212(10)
Ti2 Ti3 2.9912(6)
Ti2 Ti4 3.0289(6)
Ti2 Ti5 3.0424(5)
Ti3 O7 1.8137(9)
Ti3 O5 1.8577(9)
Ti3 O1 1.9907(9)
Ti3 O28 2.0472(10)
Ti3 O13 2.0587(10)
Ti3 O6 2.0972(9)
Ti3 Ti4 3.1463(6)
Ti4 O57 1.7686(10)
Ti4 O4 1.9011(10)
Ti4 O28 1.9130(9)
Ti4 O48 2.0477(10)
Ti4 O36 2.0480(11)
Ti4 O6 2.1034(9)
Ti5 O12 1.7947(8)
Ti5 O4 1.8498(9)
Ti5 O16 1.9340(9)
Ti5 O41 2.0337(11)
Ti5 O33 2.0522(11)
Ti5 O46 2.1218(10)
Ti6 O10 1.7689(9)
Ti6 O8 1.9237(9)
Ti6 O3 1.9312(9)
Ti6 O32 1.9825(10)
Ti6 O54 2.0201(11)
Ti6 O50 2.1389(10)
Ti7 O47 1.8467(9)
Ti7 O7 1.8485(8)
Ti7 O21 1.8708(9)
Ti7 O31 2.0573(11)
Ti7 O15 2.0753(9)
Ti7 O19 2.0837(8)
Ti7 Ti10 3.3998(7)
Ti8 O38 1.7912(9)
Ti8 O10 1.8438(10)
Ti8 O9 1.9617(9)
Ti8 O44 2.0148(10)
Ti8 O56 2.0817(10)
Ti8 O35 2.0903(11)
Ti9 O27 1.7697(8)
Ti9 O3 1.8897(9)
Ti9 O16 1.9452(10)
Ti9 O34 2.0308(11)
Ti9 O11 2.0802(10)
Ti9 O22 2.0898(9)
Ti10 O21 1.7743(9)
Ti10 O2 1.8770(10)
Ti10 O53 1.9352(10)
Ti10 O66 2.0281(11)
Ti10 O43 2.0362(11)
Ti10 O18 2.2518(10)
Ti10 Ti15 2.9606(6)
Ti10 Ti18 3.1867(6)
Ti11 O6 1.7917(8)
Ti11 O19 1.8782(9)
Ti11 O29 1.9147(9)
Ti11 O49 2.0331(10)
Ti11 O14 2.0372(11)
Ti11 O55 2.1375(10)
Ti11 Ti13 2.9369(7)
Ti12 O5 1.7866(8)
Ti12 O9 1.9278(10)
Ti12 O45 1.9684(10)
Ti12 O59 1.9902(11)
Ti12 O62 2.0091(11)
Ti12 O70 2.1547(10)
Ti12 Ti16 2.9660(6)
Ti13 O19 1.8932(9)
Ti13 O23 1.8991(9)
Ti13 O25 1.9255(9)
Ti13 O42 1.9991(10)
Ti13 O29 2.0145(10)
Ti13 O39 2.0722(10)
Ti13 Ti17 2.9648(7)
Ti13 Ti14 3.0123(6)
Ti14 O37 1.7631(11)
Ti14 O27 1.8769(10)
Ti14 O23 1.9973(8)
Ti14 O60 2.0344(10)
Ti14 O25 2.0503(11)
Ti14 O12 2.1304(10)
Ti14 Ti17 3.1484(7)
Ti15 O2 1.8539(9)
Ti15 O17 1.8557(10)
Ti15 O18 1.8857(11)
Ti15 O58 2.0595(11)
Ti15 O40 2.0601(12)
Ti15 O26 2.1029(11)
Ti15 Ti16 3.3605(7)
Ti16 O17 1.7582(9)
Ti16 O9 1.9412(10)
Ti16 O45 1.9534(11)
Ti16 O52 2.0162(13)
Ti16 O68 2.0214(11)
Ti16 O73 2.0697(11)
Ti17 O63 1.7668(11)
Ti17 O29 1.9305(9)
Ti17 O25 1.9308(11)
Ti17 O20 2.0447(11)
Ti17 O65 2.0615(12)
Ti17 O12 2.0798(10)
Ti18 O30 1.7624(10)
Ti18 O18 1.8898(11)
Ti18 O45 1.9516(11)
Ti18 O69 2.0447(13)
Ti18 O67 2.0722(12)
Ti18 O53 2.0905(9)
O11 C81 1.2596(19)
O13 C25 1.2670(19)
O14 C61 1.2792(18)
O15 C77 1.2466(17)
O20 C82 1.2546(17)
O22 C22 1.2411(15)
O24 C64 1.2834(16)
O26 C27 1.2423(18)
O30 C6DA 1.375(3)
O31 C72 1.281(2)
O32 C74 1.2599(19)
O33 C81 1.250(2)
O34 C75 1.2698(18)
O35 C0AA 1.267(2)
O36 C61 1.2268(17)
O37 C1CA 1.412(3)
O39 C6 1.263(2)
O40 C74 1.2439(19)
O41 C82 1.2706(19)
O42 C77 1.2860(16)
O43 C30 1.260(2)
O44 C22 1.2733(16)
O46 C64 1.2515(16)
O48 C25 1.2593(18)
O49 C72 1.2559(17)
O50 C91 1.2605(17)
O51 C91 1.2641(19)
O52 C0AA 1.268(2)
O54 C75 1.2645(15)
O55 C6 1.2615(19)
O56 C76 1.243(2)
O57 C6BA 1.396(2)
O58 C30 1.2682(19)
O59 C76 1.2692(18)
O60 C78 1.253(2)
C61 C33 1.543(2)
O62 C80 1.2502(19)
O63 C4EA 1.393(3)
C64 C2BA 1.510(2)
O65 C78 1.286(2)
O66 C28 1.2542(18)
O67 C28 1.2680(17)
O68 C27 1.277(2)
O69 C80 1.259(2)
O70 C9AA 1.256(2)
C72 C3AA 1.485(3)
O73 C9AA 1.252(3)
C74 C5AA 1.515(3)
C75 C19 1.517(2)
C76 C32 1.498(3)
C77 C40 1.513(2)
C78 C8AA 1.542(3)
C80 C2AA 1.542(3)
C81 C35 1.520(2)
C82 C24 1.515(2)
C91 C135 1.512(2)
C6 C1AA 1.535(2)
C0AA C38 1.518(3)
C19 C8CA 1.511(3)
C19 C36 1.523(3)
C22 C39 1.518(2)
C23 C2CA 1.454(3)
C23 C3CA 1.502(3)
C23 C25 1.518(2)
C24 C0DA 1.366(3)
C24 C7AA 1.430(3)
C27 C37 1.536(3)
C28 C29 1.547(3)
C33 C4DA 1.440(3)
C33 C7BA 1.490(3)
C38 C4AA 1.490(3)
C38 C3BA 1.545(3)
C40 C3HA 1.361(4)
C40 C7EA 1.433(3)
C1AA C1 1.467(5)
C1AA C125 1.645(5)
C1AA C20 1.767(4)
C29 C47 1.438(3)
C29 C4GA 1.450(4)
C30 C0BA 1.502(2)
C32 C1HA 1.275(4)
C32 C1DA 1.447(3)
C35 C5GA 1.309(4)
C35 C4IA 1.335(4)
C36 C4BA 1.577(3)
C39 C42 1.384(3)
C39 C7CA 1.538(3)
C2AA C9CA 1.466(3)
C2AA C1BA 1.521(3)
C4AA C15 1.464(6)
C3AA C2GA 1.419(4)
C3AA C2HA 1.443(3)
C7AA C2FA 1.486(4)
C8AA C3EA 1.365(4)
C8AA C9HA 1.392(3)
C5AA C0FA 1.392(4)
C5AA C16A 1.511(6)
C5AA C3 1.626(7)
C5AA C16 1.657(6)
C9AA C0EA 1.556(3)
C0BA C6EA 1.442(4)
C0BA C6CA 1.482(3)
C1BA C41 1.459(4)
C34 C48 1.280(3)
C34 C2FA 1.282(4)
C37 C5IA 1.339(8)
C37 C97 1.399(3)
C37 C55 1.894(5)
C2BA C9 1.224(6)
C2BA C49 1.455(3)
C3BA C7DA 1.470(4)
C5BA C135 1.424(4)
C5BA C8IA 1.896(5)
C4BA C0CA 1.289(3)
C9BA C8BA 1.309(3)
C9BA C5DA 1.315(4)
C7BA C4CA 1.526(4)
C6BA C3FA 1.377(4)
C6BA C6HA 1.378(4)
C8BA C7CA 1.557(4)
C2CA C45 1.561(4)
C1CA C67 1.163(7)
C1CA C8JA 1.356(6)
C0CA C9DA 1.421(4)
C5CA C4CA 1.331(4)
C5CA C44 1.380(4)
C6CA C5EA 1.503(4)
C3CA C50 1.590(4)
C8CA C9DA 1.565(4)
C9CA C46 1.609(4)
C1DA C9GA 1.574(4)
C0DA C48 1.548(4)
C3DA C50 1.320(4)
C3DA C45 1.357(4)
C2DA C41 1.310(4)
C2DA C46 1.389(3)
C4DA C44 1.460(4)
C5DA C42 1.553(3)
C47 C3GA 1.633(5)
C49 C2BB 1.117(9)
C49 C6FA 1.659(4)
C8DA C15 1.313(6)
C8DA C7DA 1.436(4)
C6DA C0IA 1.260(5)
C6DA C8EA 1.411(4)
C0EA C63 1.228(4)
C0EA C2EA 1.552(5)
C5EA C9FA 1.339(6)
C3EA C8GA 1.551(4)
C4EA C7GA 1.312(4)
C4EA C8HA 1.525(5)
C2EA C176 1.460(5)
C6EA C0GA 1.508(4)
C5FA C8GA 1.197(4)
C5FA C4FA 1.430(5)
C7FA C3GA 1.180(6)
C7FA C3JA 1.506(5)
C1FA C6GA 1.286(4)
C1FA C3IA 1.346(5)
C0FA C1IA 1.592(4)
C8FA C7JA 1.210(5)
C8FA C2IA 1.516(5)
C7EA C7JA 1.534(4)
C6FA C5HB 1.559(9)
C6FA C6AA 1.569(5)
C4FA C9HA 1.602(4)
C4GA C3JA 1.561(5)
C5GA C6GA 1.527(4)
C0HA C7HA 1.299(6)
C0HA C9GA 1.361(5)
C0GA C9FA 1.503(5)
C2GA C128 1.716(4)
C1HA C7HA 1.547(5)
C3HA C2IA 1.498(5)
C2HA C4HB 1.694(10)
C2HA C58 1.814(5)
C1IA C57A 1.172(7)
C1IA C168 1.963(7)
C8IA C0JA 1.714(8)
C3IA C4IA 1.474(5)
C6IA C55 1.698(5)
C6IA C2 2.028(6)
C58 C4HB 0.863(9)
C58 C4HA 1.490(4)
C63 C65 1.820(6)
C65 C176 1.776(8)
C57 C16 1.842(10)
C57 C168 1.941(9)
C135 C179 1.320(4)
C135 C9IA 2.018(4)
C179 C9IA 1.689(6)
C179 C0JA 1.873(7)
C6AA C5HA 1.554(9)
C6AA C5HB 1.653(10)
C7 C20 1.468(8)
C0JA C9IA 1.746(7)
C20 C1GA 1.996(8)
C97 C2 1.598(4)
C128 C4HA 1.384(3)
C16A C3 1.626(10)
C5HB C9A 2.037(11)
C2BB C9A 1.301(11)

loop_
_platon_squeeze_void_nr
_platon_squeeze_void_average_x
_platon_squeeze_void_average_y
_platon_squeeze_void_average_z
_platon_squeeze_void_volume
_platon_squeeze_void_count_electrons
_platon_squeeze_void_content
1 0.136 -0.024 0.193 63 10 ' '
2 0.500 0.000 0.500 807 125 ' '
3 0.864 0.024 0.807 63 11 ' '
4 0.253 0.019 -0.002 25 1 ' '
5 0.562 0.026 0.750 7 1 ' '
6 0.915 0.074 0.482 22 1 ' '
7 0.333 0.093 0.786 9 1 ' '
8 0.156 0.096 0.667 7 0 ' '
9 0.068 0.103 0.667 6 0 ' '
10 0.463 0.146 0.020 14 1 ' '
11 0.000 0.131 0.589 9 0 ' '
12 0.067 0.138 0.105 9 1 ' '
13 0.282 0.162 0.005 12 1 ' '
14 0.302 0.198 0.154 9 1 ' '
15 0.250 0.212 0.232 7 1 ' '
16 0.033 0.239 0.064 12 1 ' '
17 0.385 0.237 0.435 7 0 ' '
18 0.032 0.262 0.565 12 1 ' '
19 0.385 0.263 0.935 7 0 ' '
20 0.500 0.500 1.000 806 126 ' '
21 0.250 0.288 0.732 7 0 ' '
22 0.302 0.302 0.654 9 1 ' '
23 0.282 0.338 0.505 12 1 ' '
24 0.463 0.354 0.520 14 1 ' '
25 0.067 0.362 0.605 9 0 ' '
26 0.000 0.369 0.089 9 1 ' '
27 0.073 0.397 0.167 6 0 ' '
28 0.915 0.425 -0.018 22 2 ' '
29 0.162 0.404 0.167 7 0 ' '
30 0.333 0.407 0.286 9 1 ' '
31 0.864 0.476 0.307 63 11 ' '
32 0.253 0.481 0.498 25 1 ' '
33 0.562 0.474 0.250 7 1 ' '
34 0.136 0.524 0.693 63 10 ' '
35 0.747 0.519 0.502 25 1 ' '
36 0.437 0.526 0.750 7 1 ' '
37 0.085 0.575 0.018 22 2 ' '
38 0.667 0.593 0.714 9 0 ' '
39 0.844 0.596 0.833 7 0 ' '
40 0.932 0.603 0.833 6 0 ' '
41 0.537 0.646 0.480 14 1 ' '
42 0.000 0.631 0.911 9 0 ' '
43 0.933 0.638 0.395 9 1 ' '
44 0.718 0.662 0.495 12 1 ' '
45 0.698 0.698 0.346 9 0 ' '
46 0.750 0.712 0.268 7 1 ' '
47 0.968 0.738 0.435 12 1 ' '
48 0.615 0.737 0.065 7 0 ' '
49 0.968 0.762 0.935 13 1 ' '
50 0.615 0.763 0.565 7 0 ' '
51 0.750 0.788 0.768 7 1 ' '
52 0.698 0.802 0.846 9 1 ' '
53 0.718 0.838 -0.005 12 1 ' '
54 0.537 0.854 0.980 14 1 ' '
55 0.933 0.862 0.895 9 0 ' '
56 0.000 0.869 0.411 9 1 ' '
57 0.927 0.897 0.333 7 1 ' '
58 0.667 0.907 0.214 9 1 ' '
59 0.838 0.904 0.333 6 0 ' '
60 0.085 0.925 0.518 22 2 ' '
61 0.747 0.981 0.002 25 1 ' '
62 0.437 0.974 0.250 7 1 ' '
